data_1577351
loop_
_publ_author_name
'Antsiburov, Ivan'
'B&#xfc;hler, Raphael'
'Stephan, Johannes'
'Erdyakov, Maxim'
'Gemel, Christian'
'Kahlal, Samia'
'Cador, Olivier'
'Guizouarn, Thierry'
'Saillard, Jean-Yves'
'Meyer, Karsten'
'Fischer, Roland A.'

_publ_section_title
;
 Homoleptic seven-coordinate Ti(0) and Zr(0) through a new stabilization
 mode.
;
_journal_issue 18
_journal_name_full 'Chemical science'
_journal_page_first 8989
_journal_page_last 8997
_journal_paper_doi 10.1039/d6sc00226a
_journal_volume 17
_journal_year 2026
_chemical_formula_sum 'C63 H126 Ga7 N7 Ti'
_chemical_formula_weight 1517.64
_space_group_crystal_system monoclinic
_space_group_IT_number 9
_space_group_name_Hall 'C -2yc'
_space_group_name_H-M_alt 'C 1 c 1'
_atom_sites_solution_hydrogens geom
_atom_sites_solution_primary iterative
_atom_sites_solution_secondary difmap
_audit_block_doi 10.5517/ccdc.csd.cc2pd46g
_audit_creation_method
;FinalCif V154 by Daniel Kratzert, Freiburg 2025, 
https://dkratzert.de/finalcif.html
;
_audit_update_record
;
2025-09-01 deposited with the CCDC.	2026-05-07 downloaded from the CCDC.
;
_cell_angle_alpha 90
_cell_angle_beta 109.273(2)
_cell_angle_gamma 90
_cell_formula_units_Z 4
_cell_length_a 15.2706(8)
_cell_length_b 21.8702(12)
_cell_length_c 23.1045(12)
_cell_measurement_reflns_used 9671
_cell_measurement_temperature 100(2)
_cell_measurement_theta_max 26.351
_cell_measurement_theta_min 2.827
_cell_volume 7283.8(7)
_computing_cell_refinement 'SAINT V8.40B'
_computing_data_collection 'Bruker BIS V6.2.16/2021-10-23 && APEX4 2022.10-0'
_computing_data_reduction 'SAINT V8.40B'
_computing_molecular_graphics
;Mercury (Macrae, 2008), PLATON
(Spek, 2011)
;
_computing_publication_material 'PLATON (Spek, 2011), enCIFer (Allen, 2004)'
_computing_structure_refinement 'SHELXL (Sheldrick, 2015), SHELXLE (Huebschle, 2011)'
_computing_structure_solution 'SHELXT (Sheldrick, 2015)'
_diffrn_ambient_environment N~2~
_diffrn_ambient_temperature 100(2)
_diffrn_detector CPAD
_diffrn_detector_area_resol_mean 7.5
_diffrn_detector_type 'Bruker PHOTON II'
_diffrn_measured_fraction_theta_full 0.999
_diffrn_measured_fraction_theta_max 0.999
_diffrn_measurement_device 'three-angle diffractometer'
_diffrn_measurement_device_type 'Bruker D8 VENTURE Duo'
_diffrn_measurement_method '\w and \f scans'
_diffrn_measurement_specimen_support 'MiTeGen micromount'
_diffrn_radiation_monochromator 'Helios optic'
_diffrn_radiation_probe x-ray
_diffrn_radiation_source 'IMS microsource'
_diffrn_radiation_type MoK\a
_diffrn_radiation_wavelength 0.71073
_diffrn_reflns_av_R_equivalents 0.0610
_diffrn_reflns_av_unetI/netI 0.0206
_diffrn_reflns_Laue_measured_fraction_full 0.999
_diffrn_reflns_Laue_measured_fraction_max 0.999
_diffrn_reflns_limit_h_max 19
_diffrn_reflns_limit_h_min -19
_diffrn_reflns_limit_k_max 27
_diffrn_reflns_limit_k_min -27
_diffrn_reflns_limit_l_max 28
_diffrn_reflns_limit_l_min -28
_diffrn_reflns_number 247717
_diffrn_reflns_point_group_measured_fraction_full 0.999
_diffrn_reflns_point_group_measured_fraction_max 0.999
_diffrn_reflns_theta_full 25.242
_diffrn_reflns_theta_max 26.393
_diffrn_reflns_theta_min 1.862
_diffrn_source 'IMS microsource'
_exptl_absorpt_coefficient_mu 2.691
_exptl_absorpt_correction_T_max 0.7454
_exptl_absorpt_correction_T_min 0.6872
_exptl_absorpt_correction_type multi-scan
_exptl_absorpt_process_details 'SADABS 2016/2 (Bruker, 2016)'
_exptl_crystal_colour orange
_exptl_crystal_density_diffrn 1.384
_exptl_crystal_description block
_exptl_crystal_F_000 3168
_exptl_crystal_size_max 0.215
_exptl_crystal_size_mid 0.142
_exptl_crystal_size_min 0.129
_refine_diff_density_max 0.983
_refine_diff_density_min -0.640
_refine_diff_density_rms 0.063
_refine_ls_abs_structure_details
;
 Flack x determined using 6537 quotients [(I+)-(I-)]/[(I+)+(I-)]
 (Parsons, Flack and Wagner, Acta Cryst. B69 (2013) 249-259).
;
_refine_ls_abs_structure_Flack -0.008(2)
_refine_ls_extinction_method none
_refine_ls_goodness_of_fit_ref 1.035
_refine_ls_hydrogen_treatment constr
_refine_ls_matrix_type full
_refine_ls_number_parameters 1381
_refine_ls_number_reflns 14879
_refine_ls_number_restraints 5626
_refine_ls_restrained_S_all 1.011
_refine_ls_R_factor_all 0.0308
_refine_ls_R_factor_gt 0.0252
_refine_ls_shift/su_max 0.001
_refine_ls_shift/su_mean 0.000
_refine_ls_structure_factor_coef Fsqd
_refine_ls_weighting_details 'w=1/[\s^2^(Fo^2^)+(0.0379P)^2^+10.4748P] where P=(Fo^2^+2Fc^2^)/3'
_refine_ls_weighting_scheme calc
_refine_ls_wR_factor_gt 0.0628
_refine_ls_wR_factor_ref 0.0655
_reflns_Friedel_coverage 0.997
_reflns_Friedel_fraction_full 0.999
_reflns_Friedel_fraction_max 0.998
_reflns_number_gt 13784
_reflns_number_total 14879
_reflns_threshold_expression 'I > 2\s(I)'
_cod_data_source_file d6sc00226a2.cif
_cod_data_source_block mo_AntIv25_1_0m_a
_cod_original_sg_symbol_H-M 'C c'
_cod_database_code 1577351
_shelx_shelxl_version_number 2019/1
_shelx_space_group_comment
;
The symmetry employed for this shelxl refinement is uniquely defined
by the following loop, which should always be used as a source of
symmetry information in preference to the above space-group names.
They are only intended as comments.
;
_shelx_estimated_absorpt_t_min 0.595
_shelx_estimated_absorpt_t_max 0.723
_diffrn_measurement_ambient_temperature_make 'Oxford Cryostream'

loop_
_space_group_symop_operation_xyz
'x, y, z'
'x, -y, z+1/2'
'x+1/2, y+1/2, z'
'x+1/2, -y+1/2, z+1/2'

loop_
_atom_site_label
_atom_site_type_symbol
_atom_site_fract_x
_atom_site_fract_y
_atom_site_fract_z
_atom_site_U_iso_or_equiv
_atom_site_adp_type
_atom_site_occupancy
_atom_site_site_symmetry_order
_atom_site_calc_flag
_atom_site_refinement_flags_posn
_atom_site_refinement_flags_adp
_atom_site_refinement_flags_occupancy
_atom_site_disorder_assembly
_atom_site_disorder_group
Ga1 Ga 0.62830(3) 0.73435(2) 0.49881(2) 0.02699(12) Uani 1 1 d . . . . .
Ga2 Ga 0.64471(3) 0.66897(2) 0.61670(2) 0.02411(11) Uani 1 1 d . . . . .
Ga3 Ga 0.48336(3) 0.62500(3) 0.51980(2) 0.02498(11) Uani 1 1 d . . . . .
Ga4 Ga 0.73298(3) 0.64191(2) 0.45275(2) 0.02753(12) Uani 1 1 d . . . . .
Ga5 Ga 0.80001(3) 0.60808(2) 0.58686(2) 0.02755(12) Uani 1 1 d . . . . .
Ga6 Ga 0.64929(4) 0.51565(2) 0.54080(2) 0.02705(12) Uani 1 1 d . . . . .
Ga7 Ga 0.54780(3) 0.58105(2) 0.42291(2) 0.02410(11) Uani 1 1 d . . . . .
Ti1 Ti 0.64262(5) 0.62499(4) 0.51979(3) 0.01929(15) Uani 1 1 d . . . . .
N1 N 0.6253(6) 0.8175(5) 0.4802(4) 0.031(2) Uani 0.663(5) 1 d D U P A 1
C1 C 0.5477(6) 0.8415(4) 0.4287(4) 0.046(2) Uani 0.663(5) 1 d D U P A 1
C2 C 0.5821(8) 0.8841(4) 0.3881(4) 0.056(2) Uani 0.663(5) 1 d D U P A 1
H2A H 0.613155 0.859229 0.364763 0.068 Uiso 0.663(5) 1 calc R U P A 1
H2B H 0.527951 0.904249 0.358176 0.068 Uiso 0.663(5) 1 calc R U P A 1
C3 C 0.6492(7) 0.9331(4) 0.4236(4) 0.050(2) Uani 0.663(5) 1 d D U P A 1
H3A H 0.673353 0.956326 0.395288 0.060 Uiso 0.663(5) 1 calc R U P A 1
H3B H 0.616550 0.961951 0.442361 0.060 Uiso 0.663(5) 1 calc R U P A 1
C4 C 0.7287(12) 0.9034(7) 0.4730(8) 0.044(3) Uani 0.663(5) 1 d D U P A 1
H4A H 0.769663 0.935744 0.497617 0.053 Uiso 0.663(5) 1 calc R U P A 1
H4B H 0.765617 0.878751 0.453421 0.053 Uiso 0.663(5) 1 calc R U P A 1
C5 C 0.6962(9) 0.8616(7) 0.5163(7) 0.033(2) Uani 0.663(5) 1 d D U P A 1
C6 C 0.5017(8) 0.7859(5) 0.3883(5) 0.068(3) Uani 0.663(5) 1 d D U P A 1
H6A H 0.453149 0.800391 0.351346 0.102 Uiso 0.663(5) 1 calc R U P A 1
H6B H 0.474280 0.758913 0.411474 0.102 Uiso 0.663(5) 1 calc R U P A 1
H6C H 0.548701 0.763411 0.376488 0.102 Uiso 0.663(5) 1 calc R U P A 1
C7 C 0.4738(7) 0.8726(5) 0.4491(6) 0.061(3) Uani 0.663(5) 1 d D U P A 1
H7A H 0.424379 0.888011 0.413046 0.091 Uiso 0.663(5) 1 calc R U P A 1
H7B H 0.501585 0.906776 0.476385 0.091 Uiso 0.663(5) 1 calc R U P A 1
H7C H 0.447744 0.843122 0.470866 0.091 Uiso 0.663(5) 1 calc R U P A 1
C8 C 0.7798(11) 0.8242(9) 0.5546(7) 0.041(4) Uani 0.663(5) 1 d D U P A 1
H8A H 0.830191 0.851910 0.576695 0.061 Uiso 0.663(5) 1 calc R U P A 1
H8B H 0.800608 0.797643 0.527600 0.061 Uiso 0.663(5) 1 calc R U P A 1
H8C H 0.762115 0.799131 0.584155 0.061 Uiso 0.663(5) 1 calc R U P A 1
C9 C 0.6631(12) 0.9020(7) 0.5594(8) 0.043(3) Uani 0.663(5) 1 d D U P A 1
H9A H 0.716400 0.923124 0.588223 0.064 Uiso 0.663(5) 1 calc R U P A 1
H9B H 0.633133 0.876492 0.582323 0.064 Uiso 0.663(5) 1 calc R U P A 1
H9C H 0.618609 0.932287 0.535266 0.064 Uiso 0.663(5) 1 calc R U P A 1
N1A N 0.6100(11) 0.8206(10) 0.4928(9) 0.029(3) Uani 0.337(5) 1 d D U P A 2
C1A C 0.6904(16) 0.8615(13) 0.5205(13) 0.032(3) Uani 0.337(5) 1 d D U P A 2
C2A C 0.6652(18) 0.9116(14) 0.5588(14) 0.035(4) Uani 0.337(5) 1 d D U P A 2
H2AA H 0.655207 0.892664 0.595076 0.042 Uiso 0.337(5) 1 calc R U P A 2
H2AB H 0.717602 0.940591 0.573669 0.042 Uiso 0.337(5) 1 calc R U P A 2
C3A C 0.5786(10) 0.9463(7) 0.5225(8) 0.040(3) Uani 0.337(5) 1 d D U P A 2
H3AA H 0.589720 0.968425 0.488160 0.048 Uiso 0.337(5) 1 calc R U P A 2
H3AB H 0.562738 0.976728 0.549186 0.048 Uiso 0.337(5) 1 calc R U P A 2
C4A C 0.4977(10) 0.9009(6) 0.4972(8) 0.041(3) Uani 0.337(5) 1 d D U P A 2
H4AA H 0.482436 0.882569 0.531838 0.049 Uiso 0.337(5) 1 calc R U P A 2
H4AB H 0.442243 0.923421 0.471369 0.049 Uiso 0.337(5) 1 calc R U P A 2
C5A C 0.5204(9) 0.8498(6) 0.4590(6) 0.030(3) Uani 0.337(5) 1 d D U P A 2
C6A C 0.768(2) 0.8239(17) 0.5674(14) 0.034(6) Uani 0.337(5) 1 d D U P A 2
H6AA H 0.816828 0.851439 0.591371 0.051 Uiso 0.337(5) 1 calc R U P A 2
H6AB H 0.793331 0.794193 0.545668 0.051 Uiso 0.337(5) 1 calc R U P A 2
H6AC H 0.741299 0.802208 0.595032 0.051 Uiso 0.337(5) 1 calc R U P A 2
C7A C 0.730(2) 0.8896(12) 0.4738(14) 0.032(4) Uani 0.337(5) 1 d D U P A 2
H7AA H 0.786857 0.912165 0.495436 0.048 Uiso 0.337(5) 1 calc R U P A 2
H7AB H 0.684357 0.917565 0.446959 0.048 Uiso 0.337(5) 1 calc R U P A 2
H7AC H 0.744252 0.857032 0.449161 0.048 Uiso 0.337(5) 1 calc R U P A 2
C8A C 0.4433(10) 0.8015(6) 0.4485(8) 0.037(3) Uani 0.337(5) 1 d D U P A 2
H8AA H 0.382644 0.820958 0.429880 0.055 Uiso 0.337(5) 1 calc R U P A 2
H8AB H 0.446301 0.783223 0.487864 0.055 Uiso 0.337(5) 1 calc R U P A 2
H8AC H 0.451747 0.769533 0.421095 0.055 Uiso 0.337(5) 1 calc R U P A 2
C9A C 0.5185(13) 0.8739(8) 0.3964(7) 0.045(4) Uani 0.337(5) 1 d D U P A 2
H9AA H 0.454873 0.885192 0.372082 0.067 Uiso 0.337(5) 1 calc R U P A 2
H9AB H 0.540746 0.842000 0.374824 0.067 Uiso 0.337(5) 1 calc R U P A 2
H9AC H 0.558724 0.909873 0.402074 0.067 Uiso 0.337(5) 1 calc R U P A 2
N2 N 0.6286(11) 0.6976(6) 0.6881(6) 0.032(2) Uani 0.606(18) 1 d D U P B 1
C10 C 0.6680(8) 0.6630(6) 0.7462(5) 0.041(2) Uani 0.606(18) 1 d D U P B 1
C11 C 0.6070(9) 0.6720(7) 0.7864(6) 0.049(3) Uani 0.606(18) 1 d D U P B 1
H11A H 0.637048 0.652508 0.826753 0.059 Uiso 0.606(18) 1 calc R U P B 1
H11B H 0.546482 0.651570 0.766874 0.059 Uiso 0.606(18) 1 calc R U P B 1
C12 C 0.5906(13) 0.7401(7) 0.7957(8) 0.056(3) Uani 0.606(18) 1 d D U P B 1
H12A H 0.553503 0.744627 0.823464 0.067 Uiso 0.606(18) 1 calc R U P B 1
H12B H 0.650666 0.761182 0.814471 0.067 Uiso 0.606(18) 1 calc R U P B 1
C13 C 0.5394(10) 0.7676(6) 0.7340(7) 0.048(3) Uani 0.606(18) 1 d D U P B 1
H13A H 0.526386 0.811246 0.739245 0.057 Uiso 0.606(18) 1 calc R U P B 1
H13B H 0.479336 0.746356 0.715827 0.057 Uiso 0.606(18) 1 calc R U P B 1
C14 C 0.5967(10) 0.7623(7) 0.6902(7) 0.038(2) Uani 0.606(18) 1 d D U P B 1
C15 C 0.6668(10) 0.5943(5) 0.7296(5) 0.054(3) Uani 0.606(18) 1 d D U P B 1
H15A H 0.679143 0.569574 0.766849 0.081 Uiso 0.606(18) 1 calc R U P B 1
H15B H 0.714648 0.586249 0.710893 0.081 Uiso 0.606(18) 1 calc R U P B 1
H15C H 0.605804 0.583508 0.700549 0.081 Uiso 0.606(18) 1 calc R U P B 1
C16 C 0.7691(8) 0.6812(9) 0.7815(5) 0.057(3) Uani 0.606(18) 1 d D U P B 1
H16A H 0.801024 0.647003 0.807216 0.085 Uiso 0.606(18) 1 calc R U P B 1
H16B H 0.769700 0.716815 0.807371 0.085 Uiso 0.606(18) 1 calc R U P B 1
H16C H 0.800934 0.691480 0.752195 0.085 Uiso 0.606(18) 1 calc R U P B 1
C17 C 0.5343(12) 0.7809(9) 0.6276(8) 0.037(3) Uani 0.606(18) 1 d D U P B 1
H17A H 0.513024 0.822934 0.628994 0.055 Uiso 0.606(18) 1 calc R U P B 1
H17B H 0.480687 0.753390 0.614382 0.055 Uiso 0.606(18) 1 calc R U P B 1
H17C H 0.568603 0.778381 0.598497 0.055 Uiso 0.606(18) 1 calc R U P B 1
C18 C 0.6782(11) 0.8078(8) 0.7116(9) 0.061(4) Uani 0.606(18) 1 d D U P B 1
H18A H 0.657545 0.848253 0.694191 0.092 Uiso 0.606(18) 1 calc R U P B 1
H18B H 0.728978 0.793674 0.697845 0.092 Uiso 0.606(18) 1 calc R U P B 1
H18C H 0.700012 0.810410 0.756488 0.092 Uiso 0.606(18) 1 calc R U P B 1
N2A N 0.6359(19) 0.7061(10) 0.6890(10) 0.037(3) Uani 0.394(18) 1 d D U P B 2
C10A C 0.6912(12) 0.6807(8) 0.7493(8) 0.043(3) Uani 0.394(18) 1 d D U P B 2
C11A C 0.6313(15) 0.6745(11) 0.7906(11) 0.053(3) Uani 0.394(18) 1 d D U P B 2
H11C H 0.588180 0.639749 0.775617 0.063 Uiso 0.394(18) 1 calc R U P B 2
H11D H 0.672177 0.664307 0.832524 0.063 Uiso 0.394(18) 1 calc R U P B 2
C12A C 0.5747(18) 0.7309(11) 0.7940(11) 0.048(3) Uani 0.394(18) 1 d D U P B 2
H12C H 0.531694 0.721067 0.816679 0.057 Uiso 0.394(18) 1 calc R U P B 2
H12D H 0.616632 0.764001 0.816220 0.057 Uiso 0.394(18) 1 calc R U P B 2
C13A C 0.5202(13) 0.7520(11) 0.7299(10) 0.046(3) Uani 0.394(18) 1 d D U P B 2
H13C H 0.487874 0.790569 0.732656 0.055 Uiso 0.394(18) 1 calc R U P B 2
H13D H 0.472371 0.720988 0.710386 0.055 Uiso 0.394(18) 1 calc R U P B 2
C14A C 0.5809(14) 0.7626(10) 0.6887(11) 0.038(3) Uani 0.394(18) 1 d D U P B 2
C15A C 0.7170(16) 0.6153(8) 0.7380(7) 0.053(4) Uani 0.394(18) 1 d D U P B 2
H15D H 0.714940 0.589041 0.771896 0.079 Uiso 0.394(18) 1 calc R U P B 2
H15E H 0.779736 0.614814 0.735355 0.079 Uiso 0.394(18) 1 calc R U P B 2
H15F H 0.672851 0.600131 0.699485 0.079 Uiso 0.394(18) 1 calc R U P B 2
C16A C 0.7801(12) 0.7155(11) 0.7824(8) 0.051(4) Uani 0.394(18) 1 d D U P B 2
H16D H 0.817629 0.691870 0.817926 0.077 Uiso 0.394(18) 1 calc R U P B 2
H16E H 0.764453 0.755198 0.796144 0.077 Uiso 0.394(18) 1 calc R U P B 2
H16F H 0.815343 0.721989 0.754317 0.077 Uiso 0.394(18) 1 calc R U P B 2
C17A C 0.5138(17) 0.7724(14) 0.6242(11) 0.034(5) Uani 0.394(18) 1 d D U P B 2
H17D H 0.470010 0.805010 0.624702 0.051 Uiso 0.394(18) 1 calc R U P B 2
H17E H 0.479571 0.734465 0.609382 0.051 Uiso 0.394(18) 1 calc R U P B 2
H17F H 0.548421 0.784021 0.596978 0.051 Uiso 0.394(18) 1 calc R U P B 2
C18A C 0.6422(15) 0.8194(9) 0.7078(11) 0.049(5) Uani 0.394(18) 1 d D U P B 2
H18D H 0.604571 0.856160 0.693546 0.073 Uiso 0.394(18) 1 calc R U P B 2
H18E H 0.691664 0.817883 0.689473 0.073 Uiso 0.394(18) 1 calc R U P B 2
H18F H 0.669753 0.820518 0.752549 0.073 Uiso 0.394(18) 1 calc R U P B 2
N3 N 0.3626(10) 0.6309(6) 0.5218(6) 0.0369(18) Uani 0.544(5) 1 d D U P C 1
C19 C 0.2885(11) 0.6505(8) 0.4663(7) 0.0438(16) Uani 0.544(5) 1 d D U P C 1
C20 C 0.2099(7) 0.6811(6) 0.4810(5) 0.0525(19) Uani 0.544(5) 1 d D U P C 1
H20A H 0.157927 0.689339 0.442736 0.063 Uiso 0.544(5) 1 calc R U P C 1
H20B H 0.230981 0.720490 0.502115 0.063 Uiso 0.544(5) 1 calc R U P C 1
C21 C 0.1779(8) 0.6376(7) 0.5229(5) 0.0573(19) Uani 0.544(5) 1 d D U P C 1
H21A H 0.124767 0.655763 0.532257 0.069 Uiso 0.544(5) 1 calc R U P C 1
H21B H 0.157847 0.598034 0.501861 0.069 Uiso 0.544(5) 1 calc R U P C 1
C22 C 0.2592(7) 0.6274(7) 0.5825(5) 0.0596(18) Uani 0.544(5) 1 d D U P C 1
H22A H 0.276895 0.667053 0.603797 0.071 Uiso 0.544(5) 1 calc R U P C 1
H22B H 0.238736 0.600033 0.609678 0.071 Uiso 0.544(5) 1 calc R U P C 1
C23 C 0.3401(10) 0.6008(8) 0.5722(7) 0.0427(16) Uani 0.544(5) 1 d D U P C 1
C24 C 0.3269(9) 0.7094(6) 0.4417(6) 0.062(3) Uani 0.544(5) 1 d D U P C 1
H24A H 0.280917 0.742362 0.433865 0.093 Uiso 0.544(5) 1 calc R U P C 1
H24B H 0.338546 0.699226 0.403568 0.093 Uiso 0.544(5) 1 calc R U P C 1
H24C H 0.384843 0.722914 0.472495 0.093 Uiso 0.544(5) 1 calc R U P C 1
C25 C 0.2572(10) 0.6054(7) 0.4177(6) 0.070(3) Uani 0.544(5) 1 d D U P C 1
H25A H 0.214591 0.624709 0.380874 0.104 Uiso 0.544(5) 1 calc R U P C 1
H25B H 0.225205 0.572144 0.430918 0.104 Uiso 0.544(5) 1 calc R U P C 1
H25C H 0.310839 0.588912 0.408475 0.104 Uiso 0.544(5) 1 calc R U P C 1
C26 C 0.4249(6) 0.6011(5) 0.6294(4) 0.0327(13) Uani 0.544(5) 1 d D U P C 1
H26A H 0.409218 0.582736 0.663467 0.049 Uiso 0.544(5) 1 calc R U P C 1
H26B H 0.445765 0.643259 0.639886 0.049 Uiso 0.544(5) 1 calc R U P C 1
H26C H 0.474654 0.577382 0.622017 0.049 Uiso 0.544(5) 1 calc R U P C 1
C27 C 0.3296(11) 0.5309(6) 0.5526(6) 0.073(3) Uani 0.544(5) 1 d D U P C 1
H27A H 0.313954 0.506876 0.583695 0.110 Uiso 0.544(5) 1 calc R U P C 1
H27B H 0.388169 0.516025 0.549105 0.110 Uiso 0.544(5) 1 calc R U P C 1
H27C H 0.280149 0.526550 0.513027 0.110 Uiso 0.544(5) 1 calc R U P C 1
N3A N 0.3607(12) 0.6178(7) 0.5173(7) 0.0375(19) Uani 0.456(5) 1 d D U P C 2
C19A C 0.3427(12) 0.5983(8) 0.5730(8) 0.0423(17) Uani 0.456(5) 1 d D U P C 2
C20A C 0.2491(7) 0.5679(7) 0.5593(5) 0.0468(18) Uani 0.456(5) 1 d D U P C 2
H20C H 0.252052 0.526320 0.543171 0.056 Uiso 0.456(5) 1 calc R U P C 2
H20D H 0.234843 0.563811 0.597892 0.056 Uiso 0.456(5) 1 calc R U P C 2
C21A C 0.1731(10) 0.6026(9) 0.5141(7) 0.062(2) Uani 0.456(5) 1 d D U P C 2
H21C H 0.159052 0.639447 0.534283 0.075 Uiso 0.456(5) 1 calc R U P C 2
H21D H 0.116590 0.576822 0.501050 0.075 Uiso 0.456(5) 1 calc R U P C 2
C22A C 0.1963(8) 0.6222(8) 0.4573(6) 0.0574(19) Uani 0.456(5) 1 d D U P C 2
H22C H 0.191742 0.585722 0.430995 0.069 Uiso 0.456(5) 1 calc R U P C 2
H22D H 0.148407 0.651547 0.433862 0.069 Uiso 0.456(5) 1 calc R U P C 2
C23A C 0.2882(13) 0.6503(9) 0.4681(8) 0.0432(17) Uani 0.456(5) 1 d D U P C 2
C24A C 0.4052(7) 0.5391(5) 0.5981(5) 0.0306(15) Uani 0.456(5) 1 d D U P C 2
H24D H 0.364955 0.503854 0.596852 0.046 Uiso 0.456(5) 1 calc R U P C 2
H24E H 0.445204 0.546265 0.640423 0.046 Uiso 0.456(5) 1 calc R U P C 2
H24F H 0.443611 0.530890 0.572364 0.046 Uiso 0.456(5) 1 calc R U P C 2
C25A C 0.3610(8) 0.6432(5) 0.6224(5) 0.0327(13) Uani 0.456(5) 1 d D U P C 2
H25D H 0.356636 0.623385 0.659435 0.049 Uiso 0.456(5) 1 calc R U P C 2
H25E H 0.315107 0.676216 0.610058 0.049 Uiso 0.456(5) 1 calc R U P C 2
H25F H 0.423350 0.660203 0.630970 0.049 Uiso 0.456(5) 1 calc R U P C 2
C26A C 0.3159(7) 0.6491(6) 0.4106(4) 0.0306(15) Uani 0.456(5) 1 d D U P C 2
H26D H 0.266495 0.667628 0.376470 0.046 Uiso 0.456(5) 1 calc R U P C 2
H26E H 0.325464 0.606732 0.400354 0.046 Uiso 0.456(5) 1 calc R U P C 2
H26F H 0.373452 0.672300 0.417836 0.046 Uiso 0.456(5) 1 calc R U P C 2
C27A C 0.3001(12) 0.7195(7) 0.4884(7) 0.060(3) Uani 0.456(5) 1 d D U P C 2
H27D H 0.258908 0.744918 0.455714 0.090 Uiso 0.456(5) 1 calc R U P C 2
H27E H 0.364612 0.732064 0.496106 0.090 Uiso 0.456(5) 1 calc R U P C 2
H27F H 0.284298 0.724607 0.525883 0.090 Uiso 0.456(5) 1 calc R U P C 2
N4 N 0.7899(6) 0.6470(4) 0.3930(4) 0.0378(17) Uani 0.722(4) 1 d D U P D 1
C28 C 0.8104(8) 0.7071(5) 0.3712(5) 0.0488(19) Uani 0.722(4) 1 d D U P D 1
C29 C 0.8164(8) 0.7020(4) 0.3064(4) 0.062(2) Uani 0.722(4) 1 d D U P D 1
H29A H 0.753430 0.694798 0.276961 0.074 Uiso 0.722(4) 1 calc R U P D 1
H29B H 0.838899 0.741404 0.295449 0.074 Uiso 0.722(4) 1 calc R U P D 1
C30 C 0.8805(9) 0.6509(5) 0.2997(6) 0.068(2) Uani 0.722(4) 1 d D U P D 1
H30A H 0.879093 0.648173 0.256615 0.081 Uiso 0.722(4) 1 calc R U P D 1
H30B H 0.945070 0.659295 0.326025 0.081 Uiso 0.722(4) 1 calc R U P D 1
C31 C 0.8470(7) 0.5912(4) 0.3188(4) 0.0535(19) Uani 0.722(4) 1 d D U P D 1
H31A H 0.888270 0.557657 0.315095 0.064 Uiso 0.722(4) 1 calc R U P D 1
H31B H 0.783805 0.582280 0.290520 0.064 Uiso 0.722(4) 1 calc R U P D 1
C32 C 0.8449(7) 0.5928(5) 0.3846(5) 0.0404(18) Uani 0.722(4) 1 d D U P D 1
C33 C 0.7273(7) 0.7494(4) 0.3657(4) 0.051(2) Uani 0.722(4) 1 d D U P D 1
H33A H 0.737161 0.788986 0.348949 0.077 Uiso 0.722(4) 1 calc R U P D 1
H33B H 0.721485 0.755436 0.406303 0.077 Uiso 0.722(4) 1 calc R U P D 1
H33C H 0.670349 0.730694 0.338303 0.077 Uiso 0.722(4) 1 calc R U P D 1
C34 C 0.8966(7) 0.7389(5) 0.4137(5) 0.067(3) Uani 0.722(4) 1 d D U P D 1
H34A H 0.894935 0.782309 0.402811 0.101 Uiso 0.722(4) 1 calc R U P D 1
H34B H 0.952205 0.719938 0.409357 0.101 Uiso 0.722(4) 1 calc R U P D 1
H34C H 0.897951 0.734970 0.456253 0.101 Uiso 0.722(4) 1 calc R U P D 1
C35 C 0.7911(6) 0.5355(4) 0.3919(4) 0.0419(18) Uani 0.722(4) 1 d D U P D 1
H35A H 0.817278 0.499383 0.378561 0.063 Uiso 0.722(4) 1 calc R U P D 1
H35B H 0.725691 0.539811 0.366833 0.063 Uiso 0.722(4) 1 calc R U P D 1
H35C H 0.796046 0.530779 0.435076 0.063 Uiso 0.722(4) 1 calc R U P D 1
C36 C 0.9413(6) 0.5890(5) 0.4315(5) 0.061(2) Uani 0.722(4) 1 d D U P D 1
H36A H 0.972635 0.552248 0.423885 0.092 Uiso 0.722(4) 1 calc R U P D 1
H36B H 0.936606 0.586843 0.472771 0.092 Uiso 0.722(4) 1 calc R U P D 1
H36C H 0.977003 0.625274 0.428302 0.092 Uiso 0.722(4) 1 calc R U P D 1
N4A N 0.8198(15) 0.6478(9) 0.4082(10) 0.040(3) Uani 0.278(4) 1 d D U P D 2
C28A C 0.8544(17) 0.5888(11) 0.3928(11) 0.044(3) Uani 0.278(4) 1 d D U P D 2
C29A C 0.9383(15) 0.5992(9) 0.3719(10) 0.051(3) Uani 0.278(4) 1 d D U P D 2
H29C H 0.992350 0.609975 0.408056 0.061 Uiso 0.278(4) 1 calc R U P D 2
H29D H 0.952980 0.560432 0.354962 0.061 Uiso 0.278(4) 1 calc R U P D 2
C30A C 0.9249(19) 0.6485(10) 0.3244(11) 0.053(3) Uani 0.278(4) 1 d D U P D 2
H30C H 0.876629 0.635721 0.285859 0.064 Uiso 0.278(4) 1 calc R U P D 2
H30D H 0.983454 0.654898 0.315642 0.064 Uiso 0.278(4) 1 calc R U P D 2
C31A C 0.8960(16) 0.7076(9) 0.3467(11) 0.052(3) Uani 0.278(4) 1 d D U P D 2
H31C H 0.881067 0.737716 0.312873 0.063 Uiso 0.278(4) 1 calc R U P D 2
H31D H 0.949412 0.723688 0.380537 0.063 Uiso 0.278(4) 1 calc R U P D 2
C32A C 0.8128(17) 0.7024(11) 0.3693(11) 0.048(3) Uani 0.278(4) 1 d D U P D 2
C33A C 0.8921(16) 0.5500(10) 0.4522(9) 0.050(4) Uani 0.278(4) 1 d D U P D 2
H33D H 0.931256 0.517055 0.445666 0.075 Uiso 0.278(4) 1 calc R U P D 2
H33E H 0.839970 0.532459 0.462376 0.075 Uiso 0.278(4) 1 calc R U P D 2
H33F H 0.928792 0.576132 0.485971 0.075 Uiso 0.278(4) 1 calc R U P D 2
C34A C 0.7818(15) 0.5518(11) 0.3450(11) 0.058(5) Uani 0.278(4) 1 d D U P D 2
H34D H 0.807783 0.511913 0.340043 0.086 Uiso 0.278(4) 1 calc R U P D 2
H34E H 0.762969 0.573661 0.305778 0.086 Uiso 0.278(4) 1 calc R U P D 2
H34F H 0.727668 0.545791 0.358216 0.086 Uiso 0.278(4) 1 calc R U P D 2
C35A C 0.8112(17) 0.7588(9) 0.4077(10) 0.050(4) Uani 0.278(4) 1 d D U P D 2
H35D H 0.798829 0.795204 0.381526 0.075 Uiso 0.278(4) 1 calc R U P D 2
H35E H 0.871336 0.763217 0.440175 0.075 Uiso 0.278(4) 1 calc R U P D 2
H35F H 0.762289 0.754281 0.426256 0.075 Uiso 0.278(4) 1 calc R U P D 2
C36A C 0.7235(14) 0.7010(11) 0.3133(9) 0.055(5) Uani 0.278(4) 1 d D U P D 2
H36D H 0.737429 0.714385 0.276834 0.082 Uiso 0.278(4) 1 calc R U P D 2
H36E H 0.677442 0.728573 0.320463 0.082 Uiso 0.278(4) 1 calc R U P D 2
H36F H 0.698736 0.659322 0.307101 0.082 Uiso 0.278(4) 1 calc R U P D 2
N5 N 0.9165(6) 0.6029(4) 0.6466(4) 0.0361(18) Uani 0.722(4) 1 d D U P D 1
C37 C 0.9587(7) 0.5425(5) 0.6683(5) 0.049(2) Uani 0.722(4) 1 d D U P D 1
C38 C 1.0297(7) 0.5480(4) 0.7333(5) 0.065(2) Uani 0.722(4) 1 d D U P D 1
H38A H 0.996059 0.555229 0.762640 0.078 Uiso 0.722(4) 1 calc R U P D 1
H38B H 1.063455 0.508805 0.744331 0.078 Uiso 0.722(4) 1 calc R U P D 1
C39 C 1.1001(7) 0.5994(5) 0.7398(6) 0.071(3) Uani 0.722(4) 1 d D U P D 1
H39A H 1.141949 0.602043 0.782760 0.085 Uiso 0.722(4) 1 calc R U P D 1
H39B H 1.138104 0.591129 0.713251 0.085 Uiso 0.722(4) 1 calc R U P D 1
C40 C 1.0477(6) 0.6593(4) 0.7210(4) 0.054(2) Uani 0.722(4) 1 d D U P D 1
H40A H 1.092764 0.692782 0.724385 0.064 Uiso 0.722(4) 1 calc R U P D 1
H40B H 1.013096 0.668356 0.749381 0.064 Uiso 0.722(4) 1 calc R U P D 1
C41 C 0.9800(7) 0.6570(5) 0.6554(4) 0.0389(18) Uani 0.722(4) 1 d D U P D 1
C42 C 0.8814(6) 0.5004(4) 0.6740(4) 0.052(2) Uani 0.722(4) 1 d D U P D 1
H42A H 0.907424 0.460122 0.688630 0.079 Uiso 0.722(4) 1 calc R U P D 1
H42B H 0.833218 0.496186 0.633855 0.079 Uiso 0.722(4) 1 calc R U P D 1
H42C H 0.854327 0.518137 0.703210 0.079 Uiso 0.722(4) 1 calc R U P D 1
C43 C 1.0029(7) 0.5108(5) 0.6257(5) 0.067(3) Uani 0.722(4) 1 d D U P D 1
H43A H 1.013499 0.467606 0.637112 0.100 Uiso 0.722(4) 1 calc R U P D 1
H43B H 1.062164 0.530492 0.629497 0.100 Uiso 0.722(4) 1 calc R U P D 1
H43C H 0.961221 0.514008 0.583227 0.100 Uiso 0.722(4) 1 calc R U P D 1
C44 C 0.9191(5) 0.7147(3) 0.6481(4) 0.0422(18) Uani 0.722(4) 1 d D U P D 1
H44A H 0.958918 0.750819 0.660247 0.063 Uiso 0.722(4) 1 calc R U P D 1
H44B H 0.880153 0.711115 0.674214 0.063 Uiso 0.722(4) 1 calc R U P D 1
H44C H 0.879503 0.718791 0.605191 0.063 Uiso 0.722(4) 1 calc R U P D 1
C45 C 1.0287(7) 0.6615(5) 0.6081(5) 0.061(2) Uani 0.722(4) 1 d D U P D 1
H45A H 1.068135 0.698032 0.616202 0.092 Uiso 0.722(4) 1 calc R U P D 1
H45B H 0.982497 0.664360 0.567073 0.092 Uiso 0.722(4) 1 calc R U P D 1
H45C H 1.067172 0.625087 0.610542 0.092 Uiso 0.722(4) 1 calc R U P D 1
N5A N 0.9320(15) 0.6022(9) 0.6314(10) 0.039(4) Uani 0.278(4) 1 d D U P D 2
C37A C 0.9822(16) 0.6611(10) 0.6464(11) 0.042(3) Uani 0.278(4) 1 d D U P D 2
C38A C 1.0865(12) 0.6511(9) 0.6674(10) 0.048(3) Uani 0.278(4) 1 d D U P D 2
H38C H 1.104685 0.640741 0.631210 0.058 Uiso 0.278(4) 1 calc R U P D 2
H38D H 1.117755 0.689860 0.684602 0.058 Uiso 0.278(4) 1 calc R U P D 2
C39A C 1.1208(15) 0.6013(10) 0.7148(11) 0.051(4) Uani 0.278(4) 1 d D U P D 2
H39C H 1.188039 0.594849 0.723139 0.062 Uiso 0.278(4) 1 calc R U P D 2
H39D H 1.111602 0.613988 0.753475 0.062 Uiso 0.278(4) 1 calc R U P D 2
C40A C 1.0693(11) 0.5424(9) 0.6924(11) 0.052(3) Uani 0.278(4) 1 d D U P D 2
H40C H 1.088469 0.512128 0.726168 0.063 Uiso 0.278(4) 1 calc R U P D 2
H40D H 1.088515 0.526335 0.658389 0.063 Uiso 0.278(4) 1 calc R U P D 2
C41A C 0.9635(16) 0.5475(11) 0.6703(11) 0.048(3) Uani 0.278(4) 1 d D U P D 2
C42A C 0.9601(14) 0.6999(10) 0.5871(9) 0.049(4) Uani 0.278(4) 1 d D U P D 2
H42D H 1.007477 0.731614 0.592773 0.073 Uiso 0.278(4) 1 calc R U P D 2
H42E H 0.899093 0.719065 0.578294 0.073 Uiso 0.278(4) 1 calc R U P D 2
H42F H 0.959712 0.673401 0.552803 0.073 Uiso 0.278(4) 1 calc R U P D 2
C43A C 0.9573(15) 0.6987(11) 0.6939(11) 0.055(5) Uani 0.278(4) 1 d D U P D 2
H43D H 0.986344 0.739071 0.697480 0.083 Uiso 0.278(4) 1 calc R U P D 2
H43E H 0.979674 0.677813 0.733681 0.083 Uiso 0.278(4) 1 calc R U P D 2
H43F H 0.889780 0.703350 0.681393 0.083 Uiso 0.278(4) 1 calc R U P D 2
C44A C 0.9235(13) 0.4908(9) 0.6315(11) 0.052(5) Uani 0.278(4) 1 d D U P D 2
H44D H 0.935735 0.454527 0.657911 0.078 Uiso 0.278(4) 1 calc R U P D 2
H44E H 0.952877 0.485782 0.599941 0.078 Uiso 0.278(4) 1 calc R U P D 2
H44F H 0.856439 0.495781 0.611886 0.078 Uiso 0.278(4) 1 calc R U P D 2
C45A C 0.9298(15) 0.5476(11) 0.7262(9) 0.054(4) Uani 0.278(4) 1 d D U P D 2
H45D H 0.977686 0.529703 0.761531 0.081 Uiso 0.278(4) 1 calc R U P D 2
H45E H 0.872719 0.523430 0.716870 0.081 Uiso 0.278(4) 1 calc R U P D 2
H45F H 0.917422 0.589704 0.735806 0.081 Uiso 0.278(4) 1 calc R U P D 2
N6 N 0.6645(6) 0.4323(5) 0.5593(4) 0.0333(19) Uani 0.663(5) 1 d D U P A 1
C46 C 0.6387(7) 0.4086(4) 0.6113(4) 0.0449(18) Uani 0.663(5) 1 d D U P A 1
C47 C 0.7135(8) 0.3659(4) 0.6512(4) 0.055(2) Uani 0.663(5) 1 d D U P A 1
H47A H 0.768056 0.390636 0.674402 0.066 Uiso 0.663(5) 1 calc R U P A 1
H47B H 0.689538 0.345767 0.681323 0.066 Uiso 0.663(5) 1 calc R U P A 1
C48 C 0.7449(8) 0.3168(4) 0.6158(4) 0.052(2) Uani 0.663(5) 1 d D U P A 1
H48A H 0.797418 0.293580 0.643979 0.062 Uiso 0.663(5) 1 calc R U P A 1
H48B H 0.693381 0.287809 0.597228 0.062 Uiso 0.663(5) 1 calc R U P A 1
C49 C 0.7744(12) 0.3464(7) 0.5661(7) 0.045(3) Uani 0.663(5) 1 d D U P A 1
H49A H 0.790098 0.313940 0.541223 0.054 Uiso 0.663(5) 1 calc R U P A 1
H49B H 0.831232 0.370723 0.585449 0.054 Uiso 0.663(5) 1 calc R U P A 1
C50 C 0.6990(10) 0.3885(7) 0.5230(6) 0.033(2) Uani 0.663(5) 1 d D U P A 1
C51 C 0.6328(10) 0.4641(5) 0.6513(5) 0.065(3) Uani 0.663(5) 1 d D U P A 1
H51A H 0.621360 0.449774 0.688340 0.098 Uiso 0.663(5) 1 calc R U P A 1
H51B H 0.581959 0.490889 0.627989 0.098 Uiso 0.663(5) 1 calc R U P A 1
H51C H 0.691390 0.486819 0.662886 0.098 Uiso 0.663(5) 1 calc R U P A 1
C52 C 0.5442(8) 0.3782(5) 0.5902(6) 0.060(3) Uani 0.663(5) 1 d D U P A 1
H52A H 0.530140 0.362470 0.625901 0.089 Uiso 0.663(5) 1 calc R U P A 1
H52B H 0.544363 0.344379 0.562479 0.089 Uiso 0.663(5) 1 calc R U P A 1
H52C H 0.496954 0.408190 0.568702 0.089 Uiso 0.663(5) 1 calc R U P A 1
C53 C 0.7448(10) 0.4255(8) 0.4852(6) 0.040(3) Uani 0.663(5) 1 d D U P A 1
H53A H 0.771345 0.397653 0.462139 0.060 Uiso 0.663(5) 1 calc R U P A 1
H53B H 0.794198 0.450866 0.512481 0.060 Uiso 0.663(5) 1 calc R U P A 1
H53C H 0.698478 0.451782 0.456521 0.060 Uiso 0.663(5) 1 calc R U P A 1
C54 C 0.6233(13) 0.3475(7) 0.4801(7) 0.042(3) Uani 0.663(5) 1 d D U P A 1
H54A H 0.647554 0.327349 0.450653 0.064 Uiso 0.663(5) 1 calc R U P A 1
H54B H 0.569383 0.372512 0.457920 0.064 Uiso 0.663(5) 1 calc R U P A 1
H54C H 0.604627 0.316463 0.504330 0.064 Uiso 0.663(5) 1 calc R U P A 1
N6A N 0.6372(12) 0.4293(9) 0.5467(8) 0.031(3) Uani 0.337(5) 1 d D U P A 2
C46A C 0.6908(17) 0.3887(12) 0.5196(12) 0.033(3) Uani 0.337(5) 1 d D U P A 2
C47A C 0.627(2) 0.3389(15) 0.4811(14) 0.036(4) Uani 0.337(5) 1 d D U P A 2
H47C H 0.580933 0.358061 0.444839 0.044 Uiso 0.337(5) 1 calc R U P A 2
H47D H 0.664120 0.309764 0.466277 0.044 Uiso 0.337(5) 1 calc R U P A 2
C48A C 0.5753(11) 0.3040(7) 0.5167(8) 0.040(3) Uani 0.337(5) 1 d D U P A 2
H48C H 0.620162 0.280935 0.550479 0.048 Uiso 0.337(5) 1 calc R U P A 2
H48D H 0.532100 0.274420 0.489295 0.048 Uiso 0.337(5) 1 calc R U P A 2
C49A C 0.5207(11) 0.3490(7) 0.5432(8) 0.043(3) Uani 0.337(5) 1 d D U P A 2
H49C H 0.469753 0.367185 0.509021 0.051 Uiso 0.337(5) 1 calc R U P A 2
H49D H 0.492438 0.326212 0.569564 0.051 Uiso 0.337(5) 1 calc R U P A 2
C50A C 0.5816(10) 0.4005(6) 0.5808(6) 0.031(2) Uani 0.337(5) 1 d D U P A 2
C51A C 0.7190(17) 0.4264(15) 0.4718(12) 0.031(5) Uani 0.337(5) 1 d D U P A 2
H51D H 0.744561 0.399027 0.447849 0.047 Uiso 0.337(5) 1 calc R U P A 2
H51E H 0.765905 0.456710 0.492989 0.047 Uiso 0.337(5) 1 calc R U P A 2
H51F H 0.664320 0.447397 0.444312 0.047 Uiso 0.337(5) 1 calc R U P A 2
C52A C 0.7769(18) 0.3605(11) 0.5658(12) 0.029(4) Uani 0.337(5) 1 d D U P A 2
H52D H 0.811448 0.337572 0.543934 0.044 Uiso 0.337(5) 1 calc R U P A 2
H52E H 0.758347 0.332876 0.593016 0.044 Uiso 0.337(5) 1 calc R U P A 2
H52F H 0.816378 0.393043 0.590079 0.044 Uiso 0.337(5) 1 calc R U P A 2
C53A C 0.5146(11) 0.4486(6) 0.5907(8) 0.037(3) Uani 0.337(5) 1 d D U P A 2
H53D H 0.472367 0.429093 0.609127 0.056 Uiso 0.337(5) 1 calc R U P A 2
H53E H 0.478637 0.466656 0.551182 0.056 Uiso 0.337(5) 1 calc R U P A 2
H53F H 0.550085 0.480662 0.618099 0.056 Uiso 0.337(5) 1 calc R U P A 2
C54A C 0.6430(13) 0.3764(8) 0.6437(7) 0.044(3) Uani 0.337(5) 1 d D U P A 2
H54D H 0.603596 0.363088 0.667316 0.066 Uiso 0.337(5) 1 calc R U P A 2
H54E H 0.684396 0.409105 0.665994 0.066 Uiso 0.337(5) 1 calc R U P A 2
H54F H 0.679981 0.341833 0.637918 0.066 Uiso 0.337(5) 1 calc R U P A 2
N7 N 0.4610(10) 0.5518(5) 0.3516(5) 0.033(2) Uani 0.663(5) 1 d D U P A 1
C55 C 0.4423(7) 0.5861(5) 0.2933(5) 0.044(2) Uani 0.663(5) 1 d D U P A 1
C56 C 0.3414(7) 0.5762(6) 0.2527(6) 0.049(2) Uani 0.663(5) 1 d D U P A 1
H56A H 0.332781 0.593327 0.211576 0.059 Uiso 0.663(5) 1 calc R U P A 1
H56B H 0.300383 0.599076 0.270438 0.059 Uiso 0.663(5) 1 calc R U P A 1
C57 C 0.3111(11) 0.5085(6) 0.2456(7) 0.054(3) Uani 0.663(5) 1 d D U P A 1
H57A H 0.245115 0.505400 0.219792 0.064 Uiso 0.663(5) 1 calc R U P A 1
H57B H 0.348719 0.485397 0.225417 0.064 Uiso 0.663(5) 1 calc R U P A 1
C58 C 0.3244(8) 0.4822(5) 0.3077(6) 0.049(3) Uani 0.663(5) 1 d D U P A 1
H58A H 0.305984 0.438604 0.303374 0.059 Uiso 0.663(5) 1 calc R U P A 1
H58B H 0.283415 0.503903 0.326400 0.059 Uiso 0.663(5) 1 calc R U P A 1
C59 C 0.4264(7) 0.4875(6) 0.3509(6) 0.038(2) Uani 0.663(5) 1 d D U P A 1
C60 C 0.4576(9) 0.6550(5) 0.3099(5) 0.058(3) Uani 0.663(5) 1 d D U P A 1
H60A H 0.434409 0.679562 0.272456 0.088 Uiso 0.663(5) 1 calc R U P A 1
H60B H 0.524026 0.662800 0.329687 0.088 Uiso 0.663(5) 1 calc R U P A 1
H60C H 0.424137 0.665983 0.337975 0.088 Uiso 0.663(5) 1 calc R U P A 1
C61 C 0.5074(8) 0.5679(7) 0.2576(5) 0.062(3) Uani 0.663(5) 1 d D U P A 1
H61A H 0.470369 0.556261 0.215700 0.093 Uiso 0.663(5) 1 calc R U P A 1
H61B H 0.545923 0.533297 0.278042 0.093 Uiso 0.663(5) 1 calc R U P A 1
H61C H 0.547230 0.602670 0.256307 0.093 Uiso 0.663(5) 1 calc R U P A 1
C62 C 0.4271(10) 0.4701(8) 0.4139(6) 0.037(3) Uani 0.663(5) 1 d D U P A 1
H62A H 0.401067 0.428961 0.412724 0.056 Uiso 0.663(5) 1 calc R U P A 1
H62B H 0.389599 0.499340 0.427782 0.056 Uiso 0.663(5) 1 calc R U P A 1
H62C H 0.490963 0.470579 0.442339 0.056 Uiso 0.663(5) 1 calc R U P A 1
C63 C 0.4850(9) 0.4408(7) 0.3298(8) 0.065(4) Uani 0.663(5) 1 d D U P A 1
H63A H 0.478254 0.400336 0.345990 0.098 Uiso 0.663(5) 1 calc R U P A 1
H63B H 0.550394 0.453111 0.345102 0.098 Uiso 0.663(5) 1 calc R U P A 1
H63C H 0.463739 0.439324 0.284913 0.098 Uiso 0.663(5) 1 calc R U P A 1
N7A N 0.466(2) 0.5432(11) 0.3497(11) 0.036(3) Uani 0.337(5) 1 d D U P A 2
C55A C 0.4623(13) 0.5691(8) 0.2900(9) 0.043(3) Uani 0.337(5) 1 d D U P A 2
C56A C 0.3620(14) 0.5818(13) 0.2488(13) 0.053(4) Uani 0.337(5) 1 d D U P A 2
H56C H 0.335281 0.614911 0.266960 0.063 Uiso 0.337(5) 1 calc R U P A 2
H56D H 0.361731 0.595513 0.207883 0.063 Uiso 0.337(5) 1 calc R U P A 2
C57A C 0.303(2) 0.5242(12) 0.2420(12) 0.050(4) Uani 0.337(5) 1 d D U P A 2
H57C H 0.237726 0.533522 0.217968 0.060 Uiso 0.337(5) 1 calc R U P A 2
H57D H 0.325651 0.492414 0.219875 0.060 Uiso 0.337(5) 1 calc R U P A 2
C58A C 0.3091(14) 0.5009(11) 0.3051(11) 0.045(3) Uani 0.337(5) 1 d D U P A 2
H58C H 0.272079 0.462896 0.300197 0.053 Uiso 0.337(5) 1 calc R U P A 2
H58D H 0.280950 0.531587 0.325050 0.053 Uiso 0.337(5) 1 calc R U P A 2
C59A C 0.4090(15) 0.4875(11) 0.3478(11) 0.037(3) Uani 0.337(5) 1 d D U P A 2
C60A C 0.5024(15) 0.6338(8) 0.3019(7) 0.047(4) Uani 0.337(5) 1 d D U P A 2
H60D H 0.471026 0.659947 0.266747 0.070 Uiso 0.337(5) 1 calc R U P A 2
H60E H 0.568915 0.632499 0.307920 0.070 Uiso 0.337(5) 1 calc R U P A 2
H60F H 0.492785 0.650362 0.338807 0.070 Uiso 0.337(5) 1 calc R U P A 2
C61A C 0.5153(15) 0.5338(11) 0.2557(9) 0.049(4) Uani 0.337(5) 1 d D U P A 2
H61D H 0.512602 0.556062 0.218310 0.074 Uiso 0.337(5) 1 calc R U P A 2
H61E H 0.487365 0.493274 0.244700 0.074 Uiso 0.337(5) 1 calc R U P A 2
H61F H 0.580114 0.529306 0.281844 0.074 Uiso 0.337(5) 1 calc R U P A 2
C62A C 0.405(2) 0.4774(15) 0.4122(12) 0.033(5) Uani 0.337(5) 1 d D U P A 2
H62D H 0.357400 0.446980 0.410733 0.049 Uiso 0.337(5) 1 calc R U P A 2
H62E H 0.390133 0.516048 0.428187 0.049 Uiso 0.337(5) 1 calc R U P A 2
H62F H 0.465573 0.462697 0.438982 0.049 Uiso 0.337(5) 1 calc R U P A 2
C63A C 0.4502(15) 0.4302(11) 0.3291(14) 0.049(5) Uani 0.337(5) 1 d D U P A 2
H63D H 0.423286 0.393820 0.341496 0.074 Uiso 0.337(5) 1 calc R U P A 2
H63E H 0.517572 0.430057 0.349386 0.074 Uiso 0.337(5) 1 calc R U P A 2
H63F H 0.436076 0.429925 0.284571 0.074 Uiso 0.337(5) 1 calc R U P A 2

loop_
_atom_site_aniso_label
_atom_site_aniso_U_11
_atom_site_aniso_U_22
_atom_site_aniso_U_33
_atom_site_aniso_U_23
_atom_site_aniso_U_13
_atom_site_aniso_U_12
Ga1 0.0276(3) 0.0250(3) 0.0240(2) -0.00010(19) 0.0027(2) -0.0001(2)
Ga2 0.0167(2) 0.0381(3) 0.0166(2) -0.00481(19) 0.00429(17) -0.0011(2)
Ga3 0.0189(2) 0.0374(3) 0.0186(2) -0.0019(2) 0.00626(17) -0.0007(2)
Ga4 0.0294(3) 0.0313(3) 0.0273(3) 0.0016(2) 0.0167(2) -0.0015(2)
Ga5 0.0195(2) 0.0312(3) 0.0275(3) 0.0015(2) 0.00167(19) 0.0026(2)
Ga6 0.0351(3) 0.0249(3) 0.0239(2) -0.00002(19) 0.0135(2) 0.0000(2)
Ga7 0.0186(2) 0.0379(3) 0.0166(2) -0.0047(2) 0.00691(17) -0.0019(2)
Ti1 0.0170(3) 0.0245(4) 0.0163(3) -0.0009(3) 0.0056(3) -0.0003(3)
N1 0.026(3) 0.028(3) 0.033(4) 0.002(3) 0.002(3) 0.003(3)
C1 0.041(4) 0.039(4) 0.045(4) 0.002(3) -0.005(3) 0.012(3)
C2 0.067(5) 0.047(4) 0.041(4) 0.007(3) -0.001(4) 0.013(4)
C3 0.067(5) 0.040(4) 0.044(4) 0.013(3) 0.018(4) 0.008(4)
C4 0.048(5) 0.038(6) 0.051(5) 0.009(5) 0.024(4) -0.002(5)
C5 0.032(4) 0.028(3) 0.036(4) 0.000(3) 0.008(3) -0.004(3)
C6 0.060(6) 0.053(5) 0.057(5) -0.004(4) -0.026(5) 0.017(4)
C7 0.043(5) 0.040(5) 0.091(7) -0.003(5) 0.010(5) 0.006(4)
C8 0.034(5) 0.040(5) 0.040(7) 0.006(5) 0.002(5) -0.008(4)
C9 0.063(6) 0.026(5) 0.041(5) -0.004(4) 0.021(4) -0.011(4)
N1A 0.025(5) 0.026(5) 0.033(6) 0.003(4) 0.006(4) 0.002(4)
C1A 0.029(5) 0.029(5) 0.039(5) 0.001(5) 0.013(4) -0.004(4)
C2A 0.036(6) 0.031(7) 0.043(7) 0.000(6) 0.021(5) -0.007(5)
C3A 0.035(6) 0.029(6) 0.057(7) -0.008(5) 0.018(5) -0.004(5)
C4A 0.034(6) 0.032(6) 0.058(7) -0.001(5) 0.018(5) 0.003(5)
C5A 0.022(5) 0.024(5) 0.040(5) 0.003(4) 0.007(4) 0.006(4)
C6A 0.025(8) 0.036(8) 0.041(10) -0.002(7) 0.010(7) 0.000(7)
C7A 0.032(7) 0.018(8) 0.051(8) -0.004(6) 0.020(6) -0.006(6)
C8A 0.032(6) 0.023(6) 0.052(8) 0.004(5) 0.009(6) 0.005(5)
C9A 0.047(8) 0.033(7) 0.043(6) 0.004(5) 0.000(6) -0.005(6)
N2 0.031(4) 0.048(4) 0.022(3) -0.014(3) 0.013(3) -0.011(3)
C10 0.034(4) 0.065(5) 0.020(3) -0.008(3) 0.006(3) -0.018(4)
C11 0.042(5) 0.076(5) 0.031(4) -0.009(4) 0.014(4) -0.021(4)
C12 0.051(6) 0.074(5) 0.047(4) -0.022(4) 0.024(4) -0.024(5)
C13 0.045(5) 0.059(5) 0.047(4) -0.023(4) 0.026(4) -0.014(4)
C14 0.033(5) 0.043(4) 0.045(4) -0.021(3) 0.023(4) -0.014(3)
C15 0.059(7) 0.070(6) 0.024(4) 0.011(4) 0.002(5) -0.001(5)
C16 0.039(5) 0.093(9) 0.034(5) 0.001(6) 0.007(4) -0.017(6)
C17 0.034(8) 0.030(5) 0.055(5) -0.014(4) 0.025(5) -0.013(5)
C18 0.052(8) 0.061(8) 0.068(8) -0.023(6) 0.016(7) -0.030(6)
N2A 0.031(5) 0.050(5) 0.030(5) -0.007(4) 0.011(4) -0.004(5)
C10A 0.040(5) 0.060(6) 0.030(4) -0.007(4) 0.013(4) 0.000(5)
C11A 0.044(6) 0.078(6) 0.037(5) -0.015(5) 0.015(5) -0.015(5)
C12A 0.039(6) 0.075(6) 0.038(5) -0.026(5) 0.025(5) -0.019(6)
C13A 0.035(6) 0.062(6) 0.046(5) -0.027(5) 0.022(5) -0.014(5)
C14A 0.026(5) 0.044(5) 0.047(5) -0.018(4) 0.016(4) -0.004(4)
C15A 0.067(10) 0.061(8) 0.018(6) 0.007(5) -0.003(7) 0.009(7)
C16A 0.038(7) 0.076(11) 0.037(7) -0.011(8) 0.008(6) 0.001(7)
C17A 0.018(8) 0.039(10) 0.046(6) -0.010(6) 0.011(6) 0.005(8)
C18A 0.042(9) 0.052(8) 0.045(8) -0.014(6) 0.004(8) -0.008(7)
N3 0.022(3) 0.063(4) 0.028(3) 0.012(3) 0.012(2) 0.005(3)
C19 0.032(3) 0.069(3) 0.032(3) 0.007(3) 0.013(2) 0.018(3)
C20 0.031(3) 0.078(4) 0.043(3) -0.006(3) 0.004(3) 0.015(3)
C21 0.032(3) 0.096(4) 0.045(3) 0.002(3) 0.015(3) 0.001(3)
C22 0.037(3) 0.096(4) 0.045(3) 0.003(3) 0.013(3) -0.005(3)
C23 0.028(3) 0.067(3) 0.033(3) 0.011(3) 0.009(2) -0.014(3)
C24 0.049(5) 0.081(6) 0.054(5) 0.009(5) 0.012(4) 0.011(5)
C25 0.059(5) 0.086(6) 0.051(5) -0.008(5) 0.001(5) 0.024(5)
C26 0.030(3) 0.045(3) 0.025(3) 0.005(2) 0.012(2) -0.009(2)
C27 0.068(6) 0.072(5) 0.059(5) 0.006(5) -0.006(5) -0.015(5)
N3A 0.022(3) 0.063(4) 0.028(3) 0.011(3) 0.010(3) 0.003(3)
C19A 0.028(3) 0.066(3) 0.034(3) 0.008(3) 0.011(3) -0.010(3)
C20A 0.031(3) 0.079(4) 0.038(3) -0.002(3) 0.021(3) -0.013(3)
C21A 0.036(3) 0.103(5) 0.048(4) 0.004(4) 0.013(3) -0.004(4)
C22A 0.034(3) 0.094(4) 0.042(3) 0.004(3) 0.010(3) 0.005(3)
C23A 0.031(3) 0.069(3) 0.032(3) 0.007(3) 0.014(3) 0.016(3)
C24A 0.024(3) 0.046(3) 0.024(3) 0.006(3) 0.010(2) 0.002(3)
C25A 0.030(3) 0.045(3) 0.025(3) 0.005(2) 0.012(2) -0.009(2)
C26A 0.024(3) 0.046(3) 0.024(3) 0.006(3) 0.010(2) 0.002(3)
C27A 0.062(6) 0.072(6) 0.047(5) 0.001(5) 0.019(5) 0.014(5)
N4 0.048(4) 0.036(3) 0.041(4) 0.001(3) 0.029(3) -0.008(3)
C28 0.061(4) 0.046(4) 0.052(4) 0.005(3) 0.035(3) -0.013(3)
C29 0.084(5) 0.059(4) 0.060(4) 0.008(4) 0.050(4) -0.010(4)
C30 0.087(6) 0.070(5) 0.068(5) 0.007(4) 0.056(4) -0.009(4)
C31 0.067(4) 0.057(4) 0.054(4) -0.003(3) 0.044(3) -0.008(4)
C32 0.041(4) 0.046(4) 0.047(4) -0.003(3) 0.034(3) -0.005(3)
C33 0.075(5) 0.039(4) 0.047(4) 0.010(3) 0.031(4) -0.008(4)
C34 0.072(6) 0.058(6) 0.082(6) -0.008(5) 0.039(5) -0.028(5)
C35 0.053(4) 0.039(4) 0.050(4) 0.001(3) 0.038(4) 0.002(3)
C36 0.045(4) 0.068(6) 0.073(6) -0.011(5) 0.021(4) 0.006(4)
N4A 0.049(6) 0.042(5) 0.047(6) 0.001(5) 0.038(5) -0.002(5)
C28A 0.049(6) 0.045(5) 0.052(6) -0.007(5) 0.036(5) -0.002(5)
C29A 0.056(6) 0.054(6) 0.059(6) -0.003(5) 0.040(5) -0.004(5)
C30A 0.062(7) 0.061(6) 0.057(6) 0.001(5) 0.046(5) -0.004(6)
C31A 0.066(6) 0.058(6) 0.055(6) 0.007(5) 0.050(5) -0.004(5)
C32A 0.058(6) 0.048(5) 0.052(5) 0.006(5) 0.039(5) -0.003(5)
C33A 0.054(9) 0.052(9) 0.058(8) -0.001(7) 0.037(7) 0.011(8)
C34A 0.053(8) 0.057(9) 0.069(9) -0.019(8) 0.028(7) -0.005(7)
C35A 0.059(9) 0.050(8) 0.063(9) 0.008(7) 0.049(8) 0.000(7)
C36A 0.057(8) 0.060(10) 0.057(8) 0.010(7) 0.033(6) 0.007(7)
N5 0.027(3) 0.035(3) 0.039(4) 0.001(3) 0.001(3) 0.010(2)
C37 0.036(3) 0.047(4) 0.053(4) 0.005(3) -0.002(3) 0.017(3)
C38 0.049(4) 0.058(4) 0.064(4) 0.007(4) -0.014(4) 0.014(4)
C39 0.044(4) 0.067(5) 0.070(5) 0.006(4) -0.022(4) 0.014(4)
C40 0.033(3) 0.055(4) 0.053(4) -0.005(3) -0.012(3) 0.007(3)
C41 0.018(3) 0.046(4) 0.044(4) -0.004(3) -0.001(3) 0.003(3)
C42 0.054(4) 0.041(4) 0.049(4) 0.011(4) -0.001(4) 0.012(4)
C43 0.052(5) 0.057(5) 0.084(6) -0.010(5) 0.012(4) 0.021(4)
C44 0.025(3) 0.039(4) 0.050(4) 0.000(3) -0.005(3) -0.003(3)
C45 0.048(5) 0.070(6) 0.070(6) -0.011(5) 0.025(4) -0.014(4)
N5A 0.023(6) 0.038(5) 0.046(6) 0.001(5) -0.001(5) 0.002(4)
C37A 0.024(5) 0.043(5) 0.050(6) -0.004(5) 0.000(5) -0.001(5)
C38A 0.027(5) 0.053(6) 0.054(6) 0.001(5) 0.001(5) 0.000(5)
C39A 0.026(6) 0.061(6) 0.056(7) 0.005(6) -0.004(6) 0.005(5)
C40A 0.028(5) 0.056(6) 0.057(6) 0.010(5) -0.008(5) 0.010(5)
C41A 0.032(5) 0.047(5) 0.053(6) 0.009(5) 0.000(5) 0.007(5)
C42A 0.032(8) 0.046(8) 0.057(8) 0.002(7) 0.000(6) -0.014(7)
C43A 0.039(9) 0.056(9) 0.067(9) -0.017(8) 0.013(7) -0.006(8)
C44A 0.024(7) 0.047(8) 0.070(9) 0.011(7) -0.005(7) 0.006(6)
C45A 0.038(8) 0.060(10) 0.057(8) 0.011(7) 0.008(7) 0.000(8)
N6 0.041(4) 0.029(3) 0.036(4) 0.002(3) 0.022(3) 0.001(3)
C46 0.063(4) 0.038(4) 0.044(4) 0.001(3) 0.031(3) -0.012(3)
C47 0.079(6) 0.048(4) 0.041(4) 0.010(3) 0.023(4) -0.010(4)
C48 0.063(5) 0.041(4) 0.044(4) 0.013(3) 0.009(4) 0.000(4)
C49 0.041(5) 0.037(6) 0.052(5) 0.010(5) 0.008(4) 0.007(5)
C50 0.037(4) 0.030(3) 0.036(4) 0.000(3) 0.016(3) 0.005(3)
C51 0.110(8) 0.054(5) 0.054(5) -0.005(4) 0.057(6) -0.020(5)
C52 0.068(6) 0.039(5) 0.085(7) -0.003(5) 0.044(5) -0.007(4)
C53 0.046(8) 0.038(5) 0.040(6) 0.005(5) 0.021(5) 0.012(6)
C54 0.052(6) 0.030(6) 0.038(5) -0.002(4) 0.004(4) 0.007(5)
N6A 0.039(6) 0.027(5) 0.036(5) 0.003(4) 0.024(5) 0.001(5)
C46A 0.034(5) 0.031(5) 0.039(5) 0.001(5) 0.018(4) 0.005(4)
C47A 0.032(6) 0.031(7) 0.045(7) -0.001(6) 0.011(5) 0.008(5)
C48A 0.034(6) 0.033(6) 0.055(7) -0.009(5) 0.017(5) -0.001(5)
C49A 0.040(6) 0.034(6) 0.060(7) -0.002(5) 0.024(5) -0.001(5)
C50A 0.040(5) 0.023(5) 0.042(5) 0.005(4) 0.029(4) -0.004(4)
C51A 0.027(10) 0.034(8) 0.038(9) -0.003(7) 0.017(8) -0.001(8)
C52A 0.030(7) 0.017(8) 0.046(7) -0.007(6) 0.019(5) 0.001(6)
C53A 0.050(7) 0.022(6) 0.051(8) 0.004(5) 0.030(6) -0.002(5)
C54A 0.068(8) 0.028(7) 0.045(7) 0.004(5) 0.030(6) 0.005(6)
N7 0.024(3) 0.048(4) 0.023(3) -0.015(3) 0.003(3) 0.001(3)
C55 0.040(4) 0.070(5) 0.021(3) -0.007(3) 0.008(3) 0.005(4)
C56 0.040(4) 0.070(5) 0.032(4) -0.006(4) 0.004(4) 0.003(4)
C57 0.040(4) 0.063(6) 0.046(4) -0.017(4) -0.002(4) 0.005(4)
C58 0.033(4) 0.054(5) 0.050(4) -0.013(4) -0.002(4) -0.002(4)
C59 0.019(4) 0.041(4) 0.048(4) -0.022(3) 0.001(3) -0.001(3)
C60 0.068(7) 0.075(6) 0.027(4) 0.013(4) 0.008(4) -0.001(5)
C61 0.046(5) 0.103(9) 0.038(5) -0.005(6) 0.014(4) 0.008(6)
C62 0.020(7) 0.029(5) 0.057(5) -0.009(4) 0.004(4) 0.003(4)
C63 0.054(7) 0.065(7) 0.071(7) -0.031(6) 0.014(7) 0.021(6)
N7A 0.027(5) 0.052(6) 0.027(5) -0.005(5) 0.008(4) -0.004(5)
C55A 0.037(5) 0.062(6) 0.028(5) -0.004(5) 0.007(4) -0.005(5)
C56A 0.041(6) 0.074(6) 0.036(6) -0.011(5) 0.004(5) 0.001(5)
C57A 0.034(6) 0.067(7) 0.038(5) -0.016(6) -0.003(5) 0.004(6)
C58A 0.025(5) 0.055(7) 0.045(5) -0.017(6) 0.001(5) -0.002(5)
C59A 0.023(6) 0.046(5) 0.043(5) -0.012(4) 0.011(4) -0.005(5)
C60A 0.066(9) 0.060(8) 0.014(6) 0.010(6) 0.012(6) -0.003(7)
C61A 0.044(8) 0.076(11) 0.029(7) -0.003(8) 0.014(6) 0.000(8)
C62A 0.015(10) 0.037(11) 0.047(7) -0.006(6) 0.012(7) -0.012(8)
C63A 0.040(10) 0.056(8) 0.053(9) -0.015(7) 0.017(9) -0.005(7)

loop_
_atom_type_symbol
_atom_type_description
_atom_type_scat_dispersion_real
_atom_type_scat_dispersion_imag
_atom_type_scat_source
C C 0.0033 0.0016 'International Tables Vol C Tables 4.2.6.8 and 6.1.1.4'
Ga Ga 0.2307 1.6083 'International Tables Vol C Tables 4.2.6.8 and 6.1.1.4'
N N 0.0061 0.0033 'International Tables Vol C Tables 4.2.6.8 and 6.1.1.4'
Ti Ti 0.2776 0.4457 'International Tables Vol C Tables 4.2.6.8 and 6.1.1.4'
H H 0.0000 0.0000 'International Tables Vol C Tables 4.2.6.8 and 6.1.1.4'

loop_
_citation_id
_citation_doi
_citation_year
1 10.1039/d6sc00226a 2026

loop_
_geom_angle_atom_site_label_1
_geom_angle_atom_site_label_2
_geom_angle_atom_site_label_3
_geom_angle
_geom_angle_site_symmetry_1
_geom_angle_site_symmetry_3
_geom_angle_publ_flag
N1 Ga1 Ti1 175.3(3) . . ?
N1A Ga1 Ti1 171.1(6) . . ?
N1 Ga1 Ga4 123.6(3) . . ?
N1A Ga1 Ga4 136.8(6) . . ?
Ti1 Ga1 Ga4 51.83(2) . . ?
N1 Ga1 Ga2 131.3(3) . . ?
N1A Ga1 Ga2 120.1(6) . . ?
Ti1 Ga1 Ga2 51.60(2) . . ?
Ga4 Ga1 Ga2 96.11(2) . . ?
N2 Ga2 Ti1 171.4(5) . . ?
N2A Ga2 Ti1 175.0(7) . . ?
N2 Ga2 Ga3 118.1(5) . . ?
N2A Ga2 Ga3 122.2(8) . . ?
Ti1 Ga2 Ga3 53.55(2) . . ?
N2 Ga2 Ga5 134.7(4) . . ?
N2A Ga2 Ga5 133.2(7) . . ?
Ti1 Ga2 Ga5 51.77(2) . . ?
Ga3 Ga2 Ga5 102.19(2) . . ?
N2 Ga2 Ga1 130.4(4) . . ?
N2A Ga2 Ga1 125.6(6) . . ?
Ti1 Ga2 Ga1 51.84(2) . . ?
Ga3 Ga2 Ga1 70.279(17) . . ?
Ga5 Ga2 Ga1 80.711(19) . . ?
N3A Ga3 Ti1 174.9(5) . . ?
N3 Ga3 Ti1 175.8(4) . . ?
N3A Ga3 Ga7 122.9(5) . . ?
N3 Ga3 Ga7 129.4(4) . . ?
Ti1 Ga3 Ga7 53.41(2) . . ?
N3A Ga3 Ga2 130.1(5) . . ?
N3 Ga3 Ga2 123.7(4) . . ?
Ti1 Ga3 Ga2 53.40(2) . . ?
Ga7 Ga3 Ga2 106.81(2) . . ?
N4 Ga4 Ti1 171.3(2) . . ?
N4A Ga4 Ti1 171.1(6) . . ?
N4 Ga4 Ga1 131.3(2) . . ?
N4A Ga4 Ga1 133.4(6) . . ?
Ti1 Ga4 Ga1 52.35(2) . . ?
N4 Ga4 Ga7 119.5(2) . . ?
N4A Ga4 Ga7 132.0(7) . . ?
Ti1 Ga4 Ga7 51.99(2) . . ?
Ga1 Ga4 Ga7 78.857(19) . . ?
N4 Ga4 Ga5 133.9(2) . . ?
N4A Ga4 Ga5 120.2(6) . . ?
Ti1 Ga4 Ga5 51.44(2) . . ?
Ga1 Ga4 Ga5 80.790(19) . . ?
Ga7 Ga4 Ga5 95.86(2) . . ?
N5 Ga5 Ti1 171.4(3) . . ?
N5A Ga5 Ti1 170.9(6) . . ?
N5 Ga5 Ga6 131.3(3) . . ?
N5A Ga5 Ga6 133.5(6) . . ?
Ti1 Ga5 Ga6 52.33(2) . . ?
N5 Ga5 Ga2 119.5(3) . . ?
N5A Ga5 Ga2 132.1(7) . . ?
Ti1 Ga5 Ga2 52.00(2) . . ?
Ga6 Ga5 Ga2 78.867(19) . . ?
N5 Ga5 Ga4 133.9(3) . . ?
N5A Ga5 Ga4 120.1(7) . . ?
Ti1 Ga5 Ga4 51.41(2) . . ?
Ga6 Ga5 Ga4 80.767(19) . . ?
Ga2 Ga5 Ga4 95.826(19) . . ?
N6 Ga6 Ti1 175.5(3) . . ?
N6A Ga6 Ti1 171.1(6) . . ?
N6 Ga6 Ga5 123.8(3) . . ?
N6A Ga6 Ga5 136.6(5) . . ?
Ti1 Ga6 Ga5 51.85(2) . . ?
N6 Ga6 Ga7 131.1(3) . . ?
N6A Ga6 Ga7 120.1(6) . . ?
Ti1 Ga6 Ga7 51.58(2) . . ?
Ga5 Ga6 Ga7 96.13(2) . . ?
N7 Ga7 Ti1 171.8(5) . . ?
N7A Ga7 Ti1 175.1(7) . . ?
N7 Ga7 Ga3 118.4(5) . . ?
N7A Ga7 Ga3 122.3(9) . . ?
Ti1 Ga7 Ga3 53.57(2) . . ?
N7 Ga7 Ga4 134.6(4) . . ?
N7A Ga7 Ga4 133.1(8) . . ?
Ti1 Ga7 Ga4 51.74(2) . . ?
Ga3 Ga7 Ga4 102.18(2) . . ?
N7 Ga7 Ga6 130.0(3) . . ?
N7A Ga7 Ga6 125.5(7) . . ?
Ti1 Ga7 Ga6 51.83(2) . . ?
Ga3 Ga7 Ga6 70.297(18) . . ?
Ga4 Ga7 Ga6 80.674(18) . . ?
Ga4 Ti1 Ga5 77.15(3) . . ?
Ga4 Ti1 Ga7 76.28(3) . . ?
Ga5 Ti1 Ga7 133.96(4) . . ?
Ga4 Ti1 Ga2 133.90(4) . . ?
Ga5 Ti1 Ga2 76.23(3) . . ?
Ga7 Ti1 Ga2 146.07(4) . . ?
Ga4 Ti1 Ga3 141.43(4) . . ?
Ga5 Ti1 Ga3 141.42(4) . . ?
Ga7 Ti1 Ga3 73.02(3) . . ?
Ga2 Ti1 Ga3 73.05(3) . . ?
Ga4 Ti1 Ga6 106.42(3) . . ?
Ga5 Ti1 Ga6 75.82(3) . . ?
Ga7 Ti1 Ga6 76.59(3) . . ?
Ga2 Ti1 Ga6 102.60(3) . . ?
Ga3 Ti1 Ga6 88.63(3) . . ?
Ga4 Ti1 Ga1 75.82(3) . . ?
Ga5 Ti1 Ga1 106.41(3) . . ?
Ga7 Ti1 Ga1 102.60(3) . . ?
Ga2 Ti1 Ga1 76.56(3) . . ?
Ga3 Ti1 Ga1 88.61(3) . . ?
Ga6 Ti1 Ga1 177.24(4) . . ?
C1 N1 C5 117.9(9) . . ?
C1 N1 Ga1 119.0(7) . . ?
C5 N1 Ga1 123.1(7) . . ?
N1 C1 C7 113.0(9) . . ?
N1 C1 C2 111.3(8) . . ?
C7 C1 C2 110.9(8) . . ?
N1 C1 C6 107.0(7) . . ?
C7 C1 C6 107.6(8) . . ?
C2 C1 C6 106.7(9) . . ?
C3 C2 C1 113.9(8) . . ?
C3 C2 H2A 108.8 . . ?
C1 C2 H2A 108.8 . . ?
C3 C2 H2B 108.8 . . ?
C1 C2 H2B 108.8 . . ?
H2A C2 H2B 107.7 . . ?
C4 C3 C2 109.6(9) . . ?
C4 C3 H3A 109.8 . . ?
C2 C3 H3A 109.8 . . ?
C4 C3 H3B 109.8 . . ?
C2 C3 H3B 109.8 . . ?
H3A C3 H3B 108.2 . . ?
C3 C4 C5 113.0(12) . . ?
C3 C4 H4A 109.0 . . ?
C5 C4 H4A 109.0 . . ?
C3 C4 H4B 109.0 . . ?
C5 C4 H4B 109.0 . . ?
H4A C4 H4B 107.8 . . ?
N1 C5 C8 107.0(11) . . ?
N1 C5 C9 113.9(11) . . ?
C8 C5 C9 108.9(11) . . ?
N1 C5 C4 110.4(10) . . ?
C8 C5 C4 107.7(11) . . ?
C9 C5 C4 108.8(12) . . ?
C1 C6 H6A 109.5 . . ?
C1 C6 H6B 109.5 . . ?
H6A C6 H6B 109.5 . . ?
C1 C6 H6C 109.5 . . ?
H6A C6 H6C 109.5 . . ?
H6B C6 H6C 109.5 . . ?
C1 C7 H7A 109.5 . . ?
C1 C7 H7B 109.5 . . ?
H7A C7 H7B 109.5 . . ?
C1 C7 H7C 109.5 . . ?
H7A C7 H7C 109.5 . . ?
H7B C7 H7C 109.5 . . ?
C5 C8 H8A 109.5 . . ?
C5 C8 H8B 109.5 . . ?
H8A C8 H8B 109.5 . . ?
C5 C8 H8C 109.5 . . ?
H8A C8 H8C 109.5 . . ?
H8B C8 H8C 109.5 . . ?
C5 C9 H9A 109.5 . . ?
C5 C9 H9B 109.5 . . ?
H9A C9 H9B 109.5 . . ?
C5 C9 H9C 109.5 . . ?
H9A C9 H9C 109.5 . . ?
H9B C9 H9C 109.5 . . ?
C5A N1A C1A 117.3(16) . . ?
C5A N1A Ga1 123.6(13) . . ?
C1A N1A Ga1 119.0(13) . . ?
N1A C1A C7A 113.8(19) . . ?
N1A C1A C2A 110.3(19) . . ?
C7A C1A C2A 111(2) . . ?
N1A C1A C6A 108(2) . . ?
C7A C1A C6A 108.8(19) . . ?
C2A C1A C6A 104.6(19) . . ?
C3A C2A C1A 112.1(19) . . ?
C3A C2A H2AA 109.2 . . ?
C1A C2A H2AA 109.2 . . ?
C3A C2A H2AB 109.2 . . ?
C1A C2A H2AB 109.2 . . ?
H2AA C2A H2AB 107.9 . . ?
C2A C3A C4A 109.3(16) . . ?
C2A C3A H3AA 109.8 . . ?
C4A C3A H3AA 109.8 . . ?
C2A C3A H3AB 109.8 . . ?
C4A C3A H3AB 109.8 . . ?
H3AA C3A H3AB 108.3 . . ?
C5A C4A C3A 112.5(12) . . ?
C5A C4A H4AA 109.1 . . ?
C3A C4A H4AA 109.1 . . ?
C5A C4A H4AB 109.1 . . ?
C3A C4A H4AB 109.1 . . ?
H4AA C4A H4AB 107.8 . . ?
N1A C5A C9A 111.9(14) . . ?
N1A C5A C4A 110.9(12) . . ?
C9A C5A C4A 110.8(12) . . ?
N1A C5A C8A 108.3(12) . . ?
C9A C5A C8A 108.2(12) . . ?
C4A C5A C8A 106.5(12) . . ?
C1A C6A H6AA 109.5 . . ?
C1A C6A H6AB 109.5 . . ?
H6AA C6A H6AB 109.5 . . ?
C1A C6A H6AC 109.5 . . ?
H6AA C6A H6AC 109.5 . . ?
H6AB C6A H6AC 109.5 . . ?
C1A C7A H7AA 109.5 . . ?
C1A C7A H7AB 109.5 . . ?
H7AA C7A H7AB 109.5 . . ?
C1A C7A H7AC 109.5 . . ?
H7AA C7A H7AC 109.5 . . ?
H7AB C7A H7AC 109.5 . . ?
C5A C8A H8AA 109.5 . . ?
C5A C8A H8AB 109.5 . . ?
H8AA C8A H8AB 109.5 . . ?
C5A C8A H8AC 109.5 . . ?
H8AA C8A H8AC 109.5 . . ?
H8AB C8A H8AC 109.5 . . ?
C5A C9A H9AA 109.5 . . ?
C5A C9A H9AB 109.5 . . ?
H9AA C9A H9AB 109.5 . . ?
C5A C9A H9AC 109.5 . . ?
H9AA C9A H9AC 109.5 . . ?
H9AB C9A H9AC 109.5 . . ?
C10 N2 C14 119.4(11) . . ?
C10 N2 Ga2 119.9(8) . . ?
C14 N2 Ga2 119.1(9) . . ?
N2 C10 C11 109.7(10) . . ?
N2 C10 C16 112.4(10) . . ?
C11 C10 C16 110.6(9) . . ?
N2 C10 C15 107.6(8) . . ?
C11 C10 C15 108.4(9) . . ?
C16 C10 C15 108.0(10) . . ?
C10 C11 C12 111.7(12) . . ?
C10 C11 H11A 109.3 . . ?
C12 C11 H11A 109.3 . . ?
C10 C11 H11B 109.3 . . ?
C12 C11 H11B 109.3 . . ?
H11A C11 H11B 107.9 . . ?
C13 C12 C11 108.2(12) . . ?
C13 C12 H12A 110.1 . . ?
C11 C12 H12A 110.1 . . ?
C13 C12 H12B 110.1 . . ?
C11 C12 H12B 110.1 . . ?
H12A C12 H12B 108.4 . . ?
C12 C13 C14 111.2(11) . . ?
C12 C13 H13A 109.4 . . ?
C14 C13 H13A 109.4 . . ?
C12 C13 H13B 109.4 . . ?
C14 C13 H13B 109.4 . . ?
H13A C13 H13B 108.0 . . ?
C17 C14 N2 109.4(12) . . ?
C17 C14 C18 108.9(11) . . ?
N2 C14 C18 112.4(12) . . ?
C17 C14 C13 107.2(11) . . ?
N2 C14 C13 110.5(12) . . ?
C18 C14 C13 108.2(11) . . ?
C10 C15 H15A 109.5 . . ?
C10 C15 H15B 109.5 . . ?
H15A C15 H15B 109.5 . . ?
C10 C15 H15C 109.5 . . ?
H15A C15 H15C 109.5 . . ?
H15B C15 H15C 109.5 . . ?
C10 C16 H16A 109.5 . . ?
C10 C16 H16B 109.5 . . ?
H16A C16 H16B 109.5 . . ?
C10 C16 H16C 109.5 . . ?
H16A C16 H16C 109.5 . . ?
H16B C16 H16C 109.5 . . ?
C14 C17 H17A 109.5 . . ?
C14 C17 H17B 109.5 . . ?
H17A C17 H17B 109.5 . . ?
C14 C17 H17C 109.5 . . ?
H17A C17 H17C 109.5 . . ?
H17B C17 H17C 109.5 . . ?
C14 C18 H18A 109.5 . . ?
C14 C18 H18B 109.5 . . ?
H18A C18 H18B 109.5 . . ?
C14 C18 H18C 109.5 . . ?
H18A C18 H18C 109.5 . . ?
H18B C18 H18C 109.5 . . ?
C10A N2A C14A 117.5(17) . . ?
C10A N2A Ga2 118.8(13) . . ?
C14A N2A Ga2 123.5(14) . . ?
N2A C10A C16A 114.9(16) . . ?
N2A C10A C15A 106.9(13) . . ?
C16A C10A C15A 108.5(14) . . ?
N2A C10A C11A 110.3(15) . . ?
C16A C10A C11A 110.4(14) . . ?
C15A C10A C11A 105.4(14) . . ?
C12A C11A C10A 115.3(18) . . ?
C12A C11A H11C 108.5 . . ?
C10A C11A H11C 108.5 . . ?
C12A C11A H11D 108.5 . . ?
C10A C11A H11D 108.5 . . ?
H11C C11A H11D 107.5 . . ?
C13A C12A C11A 109.6(17) . . ?
C13A C12A H12C 109.8 . . ?
C11A C12A H12C 109.8 . . ?
C13A C12A H12D 109.8 . . ?
C11A C12A H12D 109.8 . . ?
H12C C12A H12D 108.2 . . ?
C12A C13A C14A 113.6(14) . . ?
C12A C13A H13C 108.8 . . ?
C14A C13A H13C 108.8 . . ?
C12A C13A H13D 108.8 . . ?
C14A C13A H13D 108.8 . . ?
H13C C13A H13D 107.7 . . ?
N2A C14A C17A 108.5(18) . . ?
N2A C14A C18A 112.4(18) . . ?
C17A C14A C18A 108.7(16) . . ?
N2A C14A C13A 108.7(18) . . ?
C17A C14A C13A 106.1(16) . . ?
C18A C14A C13A 112.2(16) . . ?
C10A C15A H15D 109.5 . . ?
C10A C15A H15E 109.5 . . ?
H15D C15A H15E 109.5 . . ?
C10A C15A H15F 109.5 . . ?
H15D C15A H15F 109.5 . . ?
H15E C15A H15F 109.5 . . ?
C10A C16A H16D 109.5 . . ?
C10A C16A H16E 109.5 . . ?
H16D C16A H16E 109.5 . . ?
C10A C16A H16F 109.5 . . ?
H16D C16A H16F 109.5 . . ?
H16E C16A H16F 109.5 . . ?
C14A C17A H17D 109.5 . . ?
C14A C17A H17E 109.5 . . ?
H17D C17A H17E 109.5 . . ?
C14A C17A H17F 109.5 . . ?
H17D C17A H17F 109.5 . . ?
H17E C17A H17F 109.5 . . ?
C14A C18A H18D 109.5 . . ?
C14A C18A H18E 109.5 . . ?
H18D C18A H18E 109.5 . . ?
C14A C18A H18F 109.5 . . ?
H18D C18A H18F 109.5 . . ?
H18E C18A H18F 109.5 . . ?
C19 N3 C23 120.5(12) . . ?
C19 N3 Ga3 118.9(10) . . ?
C23 N3 Ga3 118.6(9) . . ?
C25 C19 N3 116.1(13) . . ?
C25 C19 C20 113.1(13) . . ?
N3 C19 C20 112.1(12) . . ?
C25 C19 C24 109.8(13) . . ?
N3 C19 C24 106.2(12) . . ?
C20 C19 C24 97.8(12) . . ?
C19 C20 C21 107.9(10) . . ?
C19 C20 H20A 110.1 . . ?
C21 C20 H20A 110.1 . . ?
C19 C20 H20B 110.1 . . ?
C21 C20 H20B 110.1 . . ?
H20A C20 H20B 108.4 . . ?
C22 C21 C20 108.8(10) . . ?
C22 C21 H21A 109.9 . . ?
C20 C21 H21A 109.9 . . ?
C22 C21 H21B 109.9 . . ?
C20 C21 H21B 109.9 . . ?
H21A C21 H21B 108.3 . . ?
C23 C22 C21 113.0(11) . . ?
C23 C22 H22A 109.0 . . ?
C21 C22 H22A 109.0 . . ?
C23 C22 H22B 109.0 . . ?
C21 C22 H22B 109.0 . . ?
H22A C22 H22B 107.8 . . ?
C22 C23 N3 112.4(12) . . ?
C22 C23 C26 112.5(12) . . ?
N3 C23 C26 109.4(11) . . ?
C22 C23 C27 114.9(13) . . ?
N3 C23 C27 103.5(12) . . ?
C26 C23 C27 103.3(11) . . ?
C19 C24 H24A 109.5 . . ?
C19 C24 H24B 109.5 . . ?
H24A C24 H24B 109.5 . . ?
C19 C24 H24C 109.5 . . ?
H24A C24 H24C 109.5 . . ?
H24B C24 H24C 109.5 . . ?
C19 C25 H25A 109.5 . . ?
C19 C25 H25B 109.5 . . ?
H25A C25 H25B 109.5 . . ?
C19 C25 H25C 109.5 . . ?
H25A C25 H25C 109.5 . . ?
H25B C25 H25C 109.5 . . ?
C23 C26 H26A 109.5 . . ?
C23 C26 H26B 109.5 . . ?
H26A C26 H26B 109.5 . . ?
C23 C26 H26C 109.5 . . ?
H26A C26 H26C 109.5 . . ?
H26B C26 H26C 109.5 . . ?
C23 C27 H27A 109.5 . . ?
C23 C27 H27B 109.5 . . ?
H27A C27 H27B 109.5 . . ?
C23 C27 H27C 109.5 . . ?
H27A C27 H27C 109.5 . . ?
H27B C27 H27C 109.5 . . ?
C19A N3A C23A 120.3(14) . . ?
C19A N3A Ga3 118.4(11) . . ?
C23A N3A Ga3 118.2(11) . . ?
C25A C19A N3A 116.6(14) . . ?
C25A C19A C20A 112.4(14) . . ?
N3A C19A C20A 112.4(13) . . ?
C25A C19A C24A 108.9(12) . . ?
N3A C19A C24A 107.0(13) . . ?
C20A C19A C24A 97.5(12) . . ?
C21A C20A C19A 112.9(12) . . ?
C21A C20A H20C 109.0 . . ?
C19A C20A H20C 109.0 . . ?
C21A C20A H20D 109.0 . . ?
C19A C20A H20D 109.0 . . ?
H20C C20A H20D 107.8 . . ?
C20A C21A C22A 113.3(12) . . ?
C20A C21A H21C 108.9 . . ?
C22A C21A H21C 108.9 . . ?
C20A C21A H21D 108.9 . . ?
C22A C21A H21D 108.9 . . ?
H21C C21A H21D 107.7 . . ?
C23A C22A C21A 116.6(12) . . ?
C23A C22A H22C 108.1 . . ?
C21A C22A H22C 108.1 . . ?
C23A C22A H22D 108.1 . . ?
C21A C22A H22D 108.1 . . ?
H22C C22A H22D 107.3 . . ?
C22A C23A N3A 110.9(14) . . ?
C22A C23A C26A 111.5(13) . . ?
N3A C23A C26A 108.0(14) . . ?
C22A C23A C27A 117.5(15) . . ?
N3A C23A C27A 104.5(14) . . ?
C26A C23A C27A 103.8(12) . . ?
C19A C24A H24D 109.5 . . ?
C19A C24A H24E 109.5 . . ?
H24D C24A H24E 109.5 . . ?
C19A C24A H24F 109.5 . . ?
H24D C24A H24F 109.5 . . ?
H24E C24A H24F 109.5 . . ?
C19A C25A H25D 109.5 . . ?
C19A C25A H25E 109.5 . . ?
H25D C25A H25E 109.5 . . ?
C19A C25A H25F 109.5 . . ?
H25D C25A H25F 109.5 . . ?
H25E C25A H25F 109.5 . . ?
C23A C26A H26D 109.5 . . ?
C23A C26A H26E 109.5 . . ?
H26D C26A H26E 109.5 . . ?
C23A C26A H26F 109.5 . . ?
H26D C26A H26F 109.5 . . ?
H26E C26A H26F 109.5 . . ?
C23A C27A H27D 109.5 . . ?
C23A C27A H27E 109.5 . . ?
H27D C27A H27E 109.5 . . ?
C23A C27A H27F 109.5 . . ?
H27D C27A H27F 109.5 . . ?
H27E C27A H27F 109.5 . . ?
C28 N4 C32 117.8(7) . . ?
C28 N4 Ga4 120.6(6) . . ?
C32 N4 Ga4 117.9(6) . . ?
N4 C28 C34 115.0(9) . . ?
N4 C28 C29 110.9(8) . . ?
C34 C28 C29 110.1(9) . . ?
N4 C28 C33 107.5(8) . . ?
C34 C28 C33 106.9(9) . . ?
C29 C28 C33 106.0(9) . . ?
C30 C29 C28 113.4(9) . . ?
C30 C29 H29A 108.9 . . ?
C28 C29 H29A 108.9 . . ?
C30 C29 H29B 108.9 . . ?
C28 C29 H29B 108.9 . . ?
H29A C29 H29B 107.7 . . ?
C31 C30 C29 108.1(8) . . ?
C31 C30 H30A 110.1 . . ?
C29 C30 H30A 110.1 . . ?
C31 C30 H30B 110.1 . . ?
C29 C30 H30B 110.1 . . ?
H30A C30 H30B 108.4 . . ?
C30 C31 C32 112.9(8) . . ?
C30 C31 H31A 109.0 . . ?
C32 C31 H31A 109.0 . . ?
C30 C31 H31B 109.0 . . ?
C32 C31 H31B 109.0 . . ?
H31A C31 H31B 107.8 . . ?
N4 C32 C36 113.8(8) . . ?
N4 C32 C31 110.1(8) . . ?
C36 C32 C31 112.1(9) . . ?
N4 C32 C35 106.6(7) . . ?
C36 C32 C35 107.7(8) . . ?
C31 C32 C35 106.1(8) . . ?
C28 C33 H33A 109.5 . . ?
C28 C33 H33B 109.5 . . ?
H33A C33 H33B 109.5 . . ?
C28 C33 H33C 109.5 . . ?
H33A C33 H33C 109.5 . . ?
H33B C33 H33C 109.5 . . ?
C28 C34 H34A 109.5 . . ?
C28 C34 H34B 109.5 . . ?
H34A C34 H34B 109.5 . . ?
C28 C34 H34C 109.5 . . ?
H34A C34 H34C 109.5 . . ?
H34B C34 H34C 109.5 . . ?
C32 C35 H35A 109.5 . . ?
C32 C35 H35B 109.5 . . ?
H35A C35 H35B 109.5 . . ?
C32 C35 H35C 109.5 . . ?
H35A C35 H35C 109.5 . . ?
H35B C35 H35C 109.5 . . ?
C32 C36 H36A 109.5 . . ?
C32 C36 H36B 109.5 . . ?
H36A C36 H36B 109.5 . . ?
C32 C36 H36C 109.5 . . ?
H36A C36 H36C 109.5 . . ?
H36B C36 H36C 109.5 . . ?
C32A N4A C28A 121.2(17) . . ?
C32A N4A Ga4 117.0(14) . . ?
C28A N4A Ga4 115.5(14) . . ?
N4A C28A C34A 114.1(19) . . ?
N4A C28A C29A 110.4(17) . . ?
C34A C28A C29A 109.7(18) . . ?
N4A C28A C33A 108.7(17) . . ?
C34A C28A C33A 108.7(18) . . ?
C29A C28A C33A 104.8(17) . . ?
C30A C29A C28A 114.3(17) . . ?
C30A C29A H29C 108.7 . . ?
C28A C29A H29C 108.7 . . ?
C30A C29A H29D 108.7 . . ?
C28A C29A H29D 108.7 . . ?
H29C C29A H29D 107.6 . . ?
C29A C30A C31A 110.4(16) . . ?
C29A C30A H30C 109.6 . . ?
C31A C30A H30C 109.6 . . ?
C29A C30A H30D 109.6 . . ?
C31A C30A H30D 109.6 . . ?
H30C C30A H30D 108.1 . . ?
C30A C31A C32A 115.0(16) . . ?
C30A C31A H31C 108.5 . . ?
C32A C31A H31C 108.5 . . ?
C30A C31A H31D 108.5 . . ?
C32A C31A H31D 108.5 . . ?
H31C C31A H31D 107.5 . . ?
N4A C32A C35A 108.1(18) . . ?
N4A C32A C31A 111.5(17) . . ?
C35A C32A C31A 108.3(17) . . ?
N4A C32A C36A 111.3(19) . . ?
C35A C32A C36A 108.9(18) . . ?
C31A C32A C36A 108.7(18) . . ?
C28A C33A H33D 109.5 . . ?
C28A C33A H33E 109.5 . . ?
H33D C33A H33E 109.5 . . ?
C28A C33A H33F 109.5 . . ?
H33D C33A H33F 109.5 . . ?
H33E C33A H33F 109.5 . . ?
C28A C34A H34D 109.5 . . ?
C28A C34A H34E 109.5 . . ?
H34D C34A H34E 109.5 . . ?
C28A C34A H34F 109.5 . . ?
H34D C34A H34F 109.5 . . ?
H34E C34A H34F 109.5 . . ?
C32A C35A H35D 109.5 . . ?
C32A C35A H35E 109.5 . . ?
H35D C35A H35E 109.5 . . ?
C32A C35A H35F 109.5 . . ?
H35D C35A H35F 109.5 . . ?
H35E C35A H35F 109.5 . . ?
C32A C36A H36D 109.5 . . ?
C32A C36A H36E 109.5 . . ?
H36D C36A H36E 109.5 . . ?
C32A C36A H36F 109.5 . . ?
H36D C36A H36F 109.5 . . ?
H36E C36A H36F 109.5 . . ?
C37 N5 C41 117.8(7) . . ?
C37 N5 Ga5 120.6(6) . . ?
C41 N5 Ga5 118.0(6) . . ?
N5 C37 C43 114.9(9) . . ?
N5 C37 C42 107.6(8) . . ?
C43 C37 C42 107.3(9) . . ?
N5 C37 C38 110.4(8) . . ?
C43 C37 C38 110.2(9) . . ?
C42 C37 C38 106.0(9) . . ?
C39 C38 C37 113.5(9) . . ?
C39 C38 H38A 108.9 . . ?
C37 C38 H38A 108.9 . . ?
C39 C38 H38B 108.9 . . ?
C37 C38 H38B 108.9 . . ?
H38A C38 H38B 107.7 . . ?
C40 C39 C38 108.6(8) . . ?
C40 C39 H39A 110.0 . . ?
C38 C39 H39A 110.0 . . ?
C40 C39 H39B 110.0 . . ?
C38 C39 H39B 110.0 . . ?
H39A C39 H39B 108.3 . . ?
C39 C40 C41 112.0(8) . . ?
C39 C40 H40A 109.2 . . ?
C41 C40 H40A 109.2 . . ?
C39 C40 H40B 109.2 . . ?
C41 C40 H40B 109.2 . . ?
H40A C40 H40B 107.9 . . ?
N5 C41 C45 113.8(8) . . ?
N5 C41 C40 110.9(8) . . ?
C45 C41 C40 112.3(8) . . ?
N5 C41 C44 106.9(7) . . ?
C45 C41 C44 106.8(8) . . ?
C40 C41 C44 105.5(8) . . ?
C37 C42 H42A 109.5 . . ?
C37 C42 H42B 109.5 . . ?
H42A C42 H42B 109.5 . . ?
C37 C42 H42C 109.5 . . ?
H42A C42 H42C 109.5 . . ?
H42B C42 H42C 109.5 . . ?
C37 C43 H43A 109.5 . . ?
C37 C43 H43B 109.5 . . ?
H43A C43 H43B 109.5 . . ?
C37 C43 H43C 109.5 . . ?
H43A C43 H43C 109.5 . . ?
H43B C43 H43C 109.5 . . ?
C41 C44 H44A 109.5 . . ?
C41 C44 H44B 109.5 . . ?
H44A C44 H44B 109.5 . . ?
C41 C44 H44C 109.5 . . ?
H44A C44 H44C 109.5 . . ?
H44B C44 H44C 109.5 . . ?
C41 C45 H45A 109.5 . . ?
C41 C45 H45B 109.5 . . ?
H45A C45 H45B 109.5 . . ?
C41 C45 H45C 109.5 . . ?
H45A C45 H45C 109.5 . . ?
H45B C45 H45C 109.5 . . ?
C41A N5A C37A 121.5(17) . . ?
C41A N5A Ga5 116.6(14) . . ?
C37A N5A Ga5 115.7(14) . . ?
N5A C37A C43A 113.9(19) . . ?
N5A C37A C38A 110.9(17) . . ?
C43A C37A C38A 109.5(18) . . ?
N5A C37A C42A 108.9(17) . . ?
C43A C37A C42A 108.1(18) . . ?
C38A C37A C42A 105.1(17) . . ?
C39A C38A C37A 114.3(16) . . ?
C39A C38A H38C 108.7 . . ?
C37A C38A H38C 108.7 . . ?
C39A C38A H38D 108.7 . . ?
C37A C38A H38D 108.7 . . ?
H38C C38A H38D 107.6 . . ?
C40A C39A C38A 110.6(16) . . ?
C40A C39A H39C 109.5 . . ?
C38A C39A H39C 109.5 . . ?
C40A C39A H39D 109.5 . . ?
C38A C39A H39D 109.5 . . ?
H39C C39A H39D 108.1 . . ?
C39A C40A C41A 115.2(16) . . ?
C39A C40A H40C 108.5 . . ?
C41A C40A H40C 108.5 . . ?
C39A C40A H40D 108.5 . . ?
C41A C40A H40D 108.5 . . ?
H40C C40A H40D 107.5 . . ?
N5A C41A C40A 111.0(17) . . ?
N5A C41A C44A 108.2(18) . . ?
C40A C41A C44A 108.0(17) . . ?
N5A C41A C45A 112.2(19) . . ?
C40A C41A C45A 109.2(18) . . ?
C44A C41A C45A 108.2(18) . . ?
C37A C42A H42D 109.5 . . ?
C37A C42A H42E 109.5 . . ?
H42D C42A H42E 109.5 . . ?
C37A C42A H42F 109.5 . . ?
H42D C42A H42F 109.5 . . ?
H42E C42A H42F 109.5 . . ?
C37A C43A H43D 109.5 . . ?
C37A C43A H43E 109.5 . . ?
H43D C43A H43E 109.5 . . ?
C37A C43A H43F 109.5 . . ?
H43D C43A H43F 109.5 . . ?
H43E C43A H43F 109.5 . . ?
C41A C44A H44D 109.5 . . ?
C41A C44A H44E 109.5 . . ?
H44D C44A H44E 109.5 . . ?
C41A C44A H44F 109.5 . . ?
H44D C44A H44F 109.5 . . ?
H44E C44A H44F 109.5 . . ?
C41A C45A H45D 109.5 . . ?
C41A C45A H45E 109.5 . . ?
H45D C45A H45E 109.5 . . ?
C41A C45A H45F 109.5 . . ?
H45D C45A H45F 109.5 . . ?
H45E C45A H45F 109.5 . . ?
C46 N6 C50 118.4(9) . . ?
C46 N6 Ga6 118.8(7) . . ?
C50 N6 Ga6 122.7(7) . . ?
N6 C46 C52 111.9(8) . . ?
N6 C46 C47 111.0(8) . . ?
C52 C46 C47 111.6(8) . . ?
N6 C46 C51 107.2(7) . . ?
C52 C46 C51 107.4(8) . . ?
C47 C46 C51 107.5(8) . . ?
C48 C47 C46 114.4(8) . . ?
C48 C47 H47A 108.7 . . ?
C46 C47 H47A 108.7 . . ?
C48 C47 H47B 108.7 . . ?
C46 C47 H47B 108.7 . . ?
H47A C47 H47B 107.6 . . ?
C49 C48 C47 109.4(9) . . ?
C49 C48 H48A 109.8 . . ?
C47 C48 H48A 109.8 . . ?
C49 C48 H48B 109.8 . . ?
C47 C48 H48B 109.8 . . ?
H48A C48 H48B 108.2 . . ?
C48 C49 C50 113.4(12) . . ?
C48 C49 H49A 108.9 . . ?
C50 C49 H49A 108.9 . . ?
C48 C49 H49B 108.9 . . ?
C50 C49 H49B 108.9 . . ?
H49A C49 H49B 107.7 . . ?
N6 C50 C53 107.5(11) . . ?
N6 C50 C54 114.2(11) . . ?
C53 C50 C54 109.3(11) . . ?
N6 C50 C49 110.4(11) . . ?
C53 C50 C49 107.4(10) . . ?
C54 C50 C49 107.9(12) . . ?
C46 C51 H51A 109.5 . . ?
C46 C51 H51B 109.5 . . ?
H51A C51 H51B 109.5 . . ?
C46 C51 H51C 109.5 . . ?
H51A C51 H51C 109.5 . . ?
H51B C51 H51C 109.5 . . ?
C46 C52 H52A 109.5 . . ?
C46 C52 H52B 109.5 . . ?
H52A C52 H52B 109.5 . . ?
C46 C52 H52C 109.5 . . ?
H52A C52 H52C 109.5 . . ?
H52B C52 H52C 109.5 . . ?
C50 C53 H53A 109.5 . . ?
C50 C53 H53B 109.5 . . ?
H53A C53 H53B 109.5 . . ?
C50 C53 H53C 109.5 . . ?
H53A C53 H53C 109.5 . . ?
H53B C53 H53C 109.5 . . ?
C50 C54 H54A 109.5 . . ?
C50 C54 H54B 109.5 . . ?
H54A C54 H54B 109.5 . . ?
C50 C54 H54C 109.5 . . ?
H54A C54 H54C 109.5 . . ?
H54B C54 H54C 109.5 . . ?
C50A N6A C46A 117.7(15) . . ?
C50A N6A Ga6 123.2(12) . . ?
C46A N6A Ga6 118.9(13) . . ?
N6A C46A C52A 114.6(19) . . ?
N6A C46A C47A 109.6(19) . . ?
C52A C46A C47A 111(2) . . ?
N6A C46A C51A 107.8(19) . . ?
C52A C46A C51A 109.6(18) . . ?
C47A C46A C51A 103.9(18) . . ?
C48A C47A C46A 112.8(19) . . ?
C48A C47A H47C 109.0 . . ?
C46A C47A H47C 109.0 . . ?
C48A C47A H47D 109.0 . . ?
C46A C47A H47D 109.0 . . ?
H47C C47A H47D 107.8 . . ?
C47A C48A C49A 109.8(16) . . ?
C47A C48A H48C 109.7 . . ?
C49A C48A H48C 109.7 . . ?
C47A C48A H48D 109.7 . . ?
C49A C48A H48D 109.7 . . ?
H48C C48A H48D 108.2 . . ?
C50A C49A C48A 112.7(12) . . ?
C50A C49A H49C 109.0 . . ?
C48A C49A H49C 109.0 . . ?
C50A C49A H49D 109.0 . . ?
C48A C49A H49D 109.0 . . ?
H49C C49A H49D 107.8 . . ?
N6A C50A C49A 111.1(13) . . ?
N6A C50A C53A 108.4(12) . . ?
C49A C50A C53A 106.1(12) . . ?
N6A C50A C54A 111.8(14) . . ?
C49A C50A C54A 110.5(12) . . ?
C53A C50A C54A 108.7(12) . . ?
C46A C51A H51D 109.5 . . ?
C46A C51A H51E 109.5 . . ?
H51D C51A H51E 109.5 . . ?
C46A C51A H51F 109.5 . . ?
H51D C51A H51F 109.5 . . ?
H51E C51A H51F 109.5 . . ?
C46A C52A H52D 109.5 . . ?
C46A C52A H52E 109.5 . . ?
H52D C52A H52E 109.5 . . ?
C46A C52A H52F 109.5 . . ?
H52D C52A H52F 109.5 . . ?
H52E C52A H52F 109.5 . . ?
C50A C53A H53D 109.5 . . ?
C50A C53A H53E 109.5 . . ?
H53D C53A H53E 109.5 . . ?
C50A C53A H53F 109.5 . . ?
H53D C53A H53F 109.5 . . ?
H53E C53A H53F 109.5 . . ?
C50A C54A H54D 109.5 . . ?
C50A C54A H54E 109.5 . . ?
H54D C54A H54E 109.5 . . ?
C50A C54A H54F 109.5 . . ?
H54D C54A H54F 109.5 . . ?
H54E C54A H54F 109.5 . . ?
C55 N7 C59 120.2(9) . . ?
C55 N7 Ga7 119.9(7) . . ?
C59 N7 Ga7 118.6(8) . . ?
N7 C55 C56 109.6(9) . . ?
N7 C55 C61 113.0(9) . . ?
C56 C55 C61 109.4(9) . . ?
N7 C55 C60 107.4(8) . . ?
C56 C55 C60 109.2(9) . . ?
C61 C55 C60 108.2(9) . . ?
C55 C56 C57 114.0(11) . . ?
C55 C56 H56A 108.7 . . ?
C57 C56 H56A 108.7 . . ?
C55 C56 H56B 108.7 . . ?
C57 C56 H56B 108.7 . . ?
H56A C56 H56B 107.6 . . ?
C58 C57 C56 109.0(10) . . ?
C58 C57 H57A 109.9 . . ?
C56 C57 H57A 109.9 . . ?
C58 C57 H57B 109.9 . . ?
C56 C57 H57B 109.9 . . ?
H57A C57 H57B 108.3 . . ?
C57 C58 C59 112.1(10) . . ?
C57 C58 H58A 109.2 . . ?
C59 C58 H58A 109.2 . . ?
C57 C58 H58B 109.2 . . ?
C59 C58 H58B 109.2 . . ?
H58A C58 H58B 107.9 . . ?
N7 C59 C62 109.8(10) . . ?
N7 C59 C63 112.7(11) . . ?
C62 C59 C63 108.7(10) . . ?
N7 C59 C58 110.6(10) . . ?
C62 C59 C58 106.7(10) . . ?
C63 C59 C58 108.2(9) . . ?
C55 C60 H60A 109.5 . . ?
C55 C60 H60B 109.5 . . ?
H60A C60 H60B 109.5 . . ?
C55 C60 H60C 109.5 . . ?
H60A C60 H60C 109.5 . . ?
H60B C60 H60C 109.5 . . ?
C55 C61 H61A 109.5 . . ?
C55 C61 H61B 109.5 . . ?
H61A C61 H61B 109.5 . . ?
C55 C61 H61C 109.5 . . ?
H61A C61 H61C 109.5 . . ?
H61B C61 H61C 109.5 . . ?
C59 C62 H62A 109.5 . . ?
C59 C62 H62B 109.5 . . ?
H62A C62 H62B 109.5 . . ?
C59 C62 H62C 109.5 . . ?
H62A C62 H62C 109.5 . . ?
H62B C62 H62C 109.5 . . ?
C59 C63 H63A 109.5 . . ?
C59 C63 H63B 109.5 . . ?
H63A C63 H63B 109.5 . . ?
C59 C63 H63C 109.5 . . ?
H63A C63 H63C 109.5 . . ?
H63B C63 H63C 109.5 . . ?
C55A N7A C59A 116.3(18) . . ?
C55A N7A Ga7 118.0(14) . . ?
C59A N7A Ga7 125.6(15) . . ?
N7A C55A C61A 115.5(18) . . ?
N7A C55A C60A 107.2(14) . . ?
C61A C55A C60A 108.3(15) . . ?
N7A C55A C56A 111.8(18) . . ?
C61A C55A C56A 111.3(17) . . ?
C60A C55A C56A 101.6(15) . . ?
C57A C56A C55A 110.3(19) . . ?
C57A C56A H56C 109.6 . . ?
C55A C56A H56C 109.6 . . ?
C57A C56A H56D 109.6 . . ?
C55A C56A H56D 109.6 . . ?
H56C C56A H56D 108.1 . . ?
C58A C57A C56A 109.4(18) . . ?
C58A C57A H57C 109.8 . . ?
C56A C57A H57C 109.8 . . ?
C58A C57A H57D 109.8 . . ?
C56A C57A H57D 109.8 . . ?
H57C C57A H57D 108.2 . . ?
C57A C58A C59A 114.2(16) . . ?
C57A C58A H58C 108.7 . . ?
C59A C58A H58C 108.7 . . ?
C57A C58A H58D 108.7 . . ?
C59A C58A H58D 108.7 . . ?
H58C C58A H58D 107.6 . . ?
N7A C59A C62A 107.4(18) . . ?
N7A C59A C63A 112.9(19) . . ?
C62A C59A C63A 108.0(18) . . ?
N7A C59A C58A 108.0(19) . . ?
C62A C59A C58A 107.6(17) . . ?
C63A C59A C58A 112.8(17) . . ?
C55A C60A H60D 109.5 . . ?
C55A C60A H60E 109.5 . . ?
H60D C60A H60E 109.5 . . ?
C55A C60A H60F 109.5 . . ?
H60D C60A H60F 109.5 . . ?
H60E C60A H60F 109.5 . . ?
C55A C61A H61D 109.5 . . ?
C55A C61A H61E 109.5 . . ?
H61D C61A H61E 109.5 . . ?
C55A C61A H61F 109.5 . . ?
H61D C61A H61F 109.5 . . ?
H61E C61A H61F 109.5 . . ?
C59A C62A H62D 109.5 . . ?
C59A C62A H62E 109.5 . . ?
H62D C62A H62E 109.5 . . ?
C59A C62A H62F 109.5 . . ?
H62D C62A H62F 109.5 . . ?
H62E C62A H62F 109.5 . . ?
C59A C63A H63D 109.5 . . ?
C59A C63A H63E 109.5 . . ?
H63D C63A H63E 109.5 . . ?
C59A C63A H63F 109.5 . . ?
H63D C63A H63F 109.5 . . ?
H63E C63A H63F 109.5 . . ?

loop_
_geom_bond_atom_site_label_1
_geom_bond_atom_site_label_2
_geom_bond_distance
_geom_bond_site_symmetry_2
_geom_bond_publ_flag
Ga1 N1 1.867(11) . ?
Ga1 N1A 1.91(2) . ?
Ga1 Ti1 2.4358(10) . ?
Ga1 Ga4 2.9828(8) . ?
Ga1 Ga2 3.0128(7) . ?
Ga2 N2 1.856(14) . ?
Ga2 N2A 1.90(2) . ?
Ga2 Ti1 2.4275(9) . ?
Ga2 Ga3 2.8924(7) . ?
Ga2 Ga5 2.9920(7) . ?
Ga3 N3A 1.862(18) . ?
Ga3 N3 1.864(15) . ?
Ga3 Ti1 2.4321(9) . ?
Ga3 Ga7 2.8910(7) . ?
Ga4 N4 1.861(8) . ?
Ga4 N4A 1.93(2) . ?
Ga4 Ti1 2.4188(9) . ?
Ga4 Ga7 2.9926(7) . ?
Ga4 Ga5 3.0169(7) . ?
Ga5 N5 1.860(8) . ?
Ga5 N5A 1.94(2) . ?
Ga5 Ti1 2.4199(9) . ?
Ga5 Ga6 2.9832(7) . ?
Ga6 N6 1.870(10) . ?
Ga6 N6A 1.91(2) . ?
Ga6 Ti1 2.4356(10) . ?
Ga6 Ga7 3.0134(7) . ?
Ga7 N7 1.855(12) . ?
Ga7 N7A 1.93(3) . ?
Ga7 Ti1 2.4270(9) . ?
N1 C1 1.471(11) . ?
N1 C5 1.483(12) . ?
C1 C7 1.520(13) . ?
C1 C2 1.532(13) . ?
C1 C6 1.551(11) . ?
C2 C3 1.521(12) . ?
C2 H2A 0.9900 . ?
C2 H2B 0.9900 . ?
C3 C4 1.511(15) . ?
C3 H3A 0.9900 . ?
C3 H3B 0.9900 . ?
C4 C5 1.554(13) . ?
C4 H4A 0.9900 . ?
C4 H4B 0.9900 . ?
C5 C8 1.528(13) . ?
C5 C9 1.537(13) . ?
C6 H6A 0.9800 . ?
C6 H6B 0.9800 . ?
C6 H6C 0.9800 . ?
C7 H7A 0.9800 . ?
C7 H7B 0.9800 . ?
C7 H7C 0.9800 . ?
C8 H8A 0.9800 . ?
C8 H8B 0.9800 . ?
C8 H8C 0.9800 . ?
C9 H9A 0.9800 . ?
C9 H9B 0.9800 . ?
C9 H9C 0.9800 . ?
N1A C5A 1.477(17) . ?
N1A C1A 1.483(19) . ?
C1A C7A 1.53(2) . ?
C1A C2A 1.54(2) . ?
C1A C6A 1.549(19) . ?
C2A C3A 1.52(2) . ?
C2A H2AA 0.9900 . ?
C2A H2AB 0.9900 . ?
C3A C4A 1.542(16) . ?
C3A H3AA 0.9900 . ?
C3A H3AB 0.9900 . ?
C4A C5A 1.533(16) . ?
C4A H4AA 0.9900 . ?
C4A H4AB 0.9900 . ?
C5A C9A 1.532(16) . ?
C5A C8A 1.541(15) . ?
C6A H6AA 0.9800 . ?
C6A H6AB 0.9800 . ?
C6A H6AC 0.9800 . ?
C7A H7AA 0.9800 . ?
C7A H7AB 0.9800 . ?
C7A H7AC 0.9800 . ?
C8A H8AA 0.9800 . ?
C8A H8AB 0.9800 . ?
C8A H8AC 0.9800 . ?
C9A H9AA 0.9800 . ?
C9A H9AB 0.9800 . ?
C9A H9AC 0.9800 . ?
N2 C10 1.485(12) . ?
N2 C14 1.503(13) . ?
C10 C11 1.529(13) . ?
C10 C16 1.542(12) . ?
C10 C15 1.550(13) . ?
C11 C12 1.537(16) . ?
C11 H11A 0.9900 . ?
C11 H11B 0.9900 . ?
C12 C13 1.507(15) . ?
C12 H12A 0.9900 . ?
C12 H12B 0.9900 . ?
C13 C14 1.545(13) . ?
C13 H13A 0.9900 . ?
C13 H13B 0.9900 . ?
C14 C17 1.501(14) . ?
C14 C18 1.542(13) . ?
C15 H15A 0.9800 . ?
C15 H15B 0.9800 . ?
C15 H15C 0.9800 . ?
C16 H16A 0.9800 . ?
C16 H16B 0.9800 . ?
C16 H16C 0.9800 . ?
C17 H17A 0.9800 . ?
C17 H17B 0.9800 . ?
C17 H17C 0.9800 . ?
C18 H18A 0.9800 . ?
C18 H18B 0.9800 . ?
C18 H18C 0.9800 . ?
N2A C10A 1.480(17) . ?
N2A C14A 1.492(17) . ?
C10A C16A 1.524(17) . ?
C10A C15A 1.528(17) . ?
C10A C11A 1.529(17) . ?
C11A C12A 1.524(18) . ?
C11A H11C 0.9900 . ?
C11A H11D 0.9900 . ?
C12A C13A 1.510(18) . ?
C12A H12C 0.9900 . ?
C12A H12D 0.9900 . ?
C13A C14A 1.551(17) . ?
C13A H13C 0.9900 . ?
C13A H13D 0.9900 . ?
C14A C17A 1.519(17) . ?
C14A C18A 1.530(18) . ?
C15A H15D 0.9800 . ?
C15A H15E 0.9800 . ?
C15A H15F 0.9800 . ?
C16A H16D 0.9800 . ?
C16A H16E 0.9800 . ?
C16A H16F 0.9800 . ?
C17A H17D 0.9800 . ?
C17A H17E 0.9800 . ?
C17A H17F 0.9800 . ?
C18A H18D 0.9800 . ?
C18A H18E 0.9800 . ?
C18A H18F 0.9800 . ?
N3 C19 1.466(15) . ?
N3 C23 1.475(15) . ?
C19 C25 1.453(17) . ?
C19 C20 1.506(16) . ?
C19 C24 1.597(17) . ?
C20 C21 1.548(15) . ?
C20 H20A 0.9900 . ?
C20 H20B 0.9900 . ?
C21 C22 1.536(13) . ?
C21 H21A 0.9900 . ?
C21 H21B 0.9900 . ?
C22 C23 1.454(16) . ?
C22 H22A 0.9900 . ?
C22 H22B 0.9900 . ?
C23 C26 1.515(15) . ?
C23 C27 1.587(17) . ?
C24 H24A 0.9800 . ?
C24 H24B 0.9800 . ?
C24 H24C 0.9800 . ?
C25 H25A 0.9800 . ?
C25 H25B 0.9800 . ?
C25 H25C 0.9800 . ?
C26 H26A 0.9800 . ?
C26 H26B 0.9800 . ?
C26 H26C 0.9800 . ?
C27 H27A 0.9800 . ?
C27 H27B 0.9800 . ?
C27 H27C 0.9800 . ?
N3A C19A 1.466(17) . ?
N3A C23A 1.480(17) . ?
C19A C25A 1.463(18) . ?
C19A C20A 1.511(18) . ?
C19A C24A 1.598(18) . ?
C20A C21A 1.488(16) . ?
C20A H20C 0.9900 . ?
C20A H20D 0.9900 . ?
C21A C22A 1.530(16) . ?
C21A H21C 0.9900 . ?
C21A H21D 0.9900 . ?
C22A C23A 1.476(18) . ?
C22A H22C 0.9900 . ?
C22A H22D 0.9900 . ?
C23A C26A 1.522(17) . ?
C23A C27A 1.576(19) . ?
C24A H24D 0.9800 . ?
C24A H24E 0.9800 . ?
C24A H24F 0.9800 . ?
C25A H25D 0.9800 . ?
C25A H25E 0.9800 . ?
C25A H25F 0.9800 . ?
C26A H26D 0.9800 . ?
C26A H26E 0.9800 . ?
C26A H26F 0.9800 . ?
C27A H27D 0.9800 . ?
C27A H27E 0.9800 . ?
C27A H27F 0.9800 . ?
N4 C28 1.477(11) . ?
N4 C32 1.502(11) . ?
C28 C34 1.526(13) . ?
C28 C29 1.536(13) . ?
C28 C33 1.542(13) . ?
C29 C30 1.527(13) . ?
C29 H29A 0.9900 . ?
C29 H29B 0.9900 . ?
C30 C31 1.520(12) . ?
C30 H30A 0.9900 . ?
C30 H30B 0.9900 . ?
C31 C32 1.530(12) . ?
C31 H31A 0.9900 . ?
C31 H31B 0.9900 . ?
C32 C36 1.515(12) . ?
C32 C35 1.539(11) . ?
C33 H33A 0.9800 . ?
C33 H33B 0.9800 . ?
C33 H33C 0.9800 . ?
C34 H34A 0.9800 . ?
C34 H34B 0.9800 . ?
C34 H34C 0.9800 . ?
C35 H35A 0.9800 . ?
C35 H35B 0.9800 . ?
C35 H35C 0.9800 . ?
C36 H36A 0.9800 . ?
C36 H36B 0.9800 . ?
C36 H36C 0.9800 . ?
N4A C32A 1.48(2) . ?
N4A C28A 1.482(19) . ?
C28A C34A 1.52(2) . ?
C28A C29A 1.53(2) . ?
C28A C33A 1.55(2) . ?
C29A C30A 1.504(19) . ?
C29A H29C 0.9900 . ?
C29A H29D 0.9900 . ?
C30A C31A 1.509(19) . ?
C30A H30C 0.9900 . ?
C30A H30D 0.9900 . ?
C31A C32A 1.53(2) . ?
C31A H31C 0.9900 . ?
C31A H31D 0.9900 . ?
C32A C35A 1.53(2) . ?
C32A C36A 1.54(2) . ?
C33A H33D 0.9800 . ?
C33A H33E 0.9800 . ?
C33A H33F 0.9800 . ?
C34A H34D 0.9800 . ?
C34A H34E 0.9800 . ?
C34A H34F 0.9800 . ?
C35A H35D 0.9800 . ?
C35A H35E 0.9800 . ?
C35A H35F 0.9800 . ?
C36A H36D 0.9800 . ?
C36A H36E 0.9800 . ?
C36A H36F 0.9800 . ?
N5 C37 1.482(11) . ?
N5 C41 1.500(11) . ?
C37 C43 1.530(14) . ?
C37 C42 1.537(13) . ?
C37 C38 1.539(12) . ?
C38 C39 1.527(13) . ?
C38 H38A 0.9900 . ?
C38 H38B 0.9900 . ?
C39 C40 1.520(12) . ?
C39 H39A 0.9900 . ?
C39 H39B 0.9900 . ?
C40 C41 1.528(11) . ?
C40 H40A 0.9900 . ?
C40 H40B 0.9900 . ?
C41 C45 1.514(13) . ?
C41 C44 1.544(11) . ?
C42 H42A 0.9800 . ?
C42 H42B 0.9800 . ?
C42 H42C 0.9800 . ?
C43 H43A 0.9800 . ?
C43 H43B 0.9800 . ?
C43 H43C 0.9800 . ?
C44 H44A 0.9800 . ?
C44 H44B 0.9800 . ?
C44 H44C 0.9800 . ?
C45 H45A 0.9800 . ?
C45 H45B 0.9800 . ?
C45 H45C 0.9800 . ?
N5A C41A 1.48(2) . ?
N5A C37A 1.48(2) . ?
C37A C43A 1.52(2) . ?
C37A C38A 1.52(2) . ?
C37A C42A 1.55(2) . ?
C38A C39A 1.510(19) . ?
C38A H38C 0.9900 . ?
C38A H38D 0.9900 . ?
C39A C40A 1.509(19) . ?
C39A H39C 0.9900 . ?
C39A H39D 0.9900 . ?
C40A C41A 1.53(2) . ?
C40A H40C 0.9900 . ?
C40A H40D 0.9900 . ?
C41A C44A 1.53(2) . ?
C41A C45A 1.54(2) . ?
C42A H42D 0.9800 . ?
C42A H42E 0.9800 . ?
C42A H42F 0.9800 . ?
C43A H43D 0.9800 . ?
C43A H43E 0.9800 . ?
C43A H43F 0.9800 . ?
C44A H44D 0.9800 . ?
C44A H44E 0.9800 . ?
C44A H44F 0.9800 . ?
C45A H45D 0.9800 . ?
C45A H45E 0.9800 . ?
C45A H45F 0.9800 . ?
N6 C46 1.475(11) . ?
N6 C50 1.479(12) . ?
C46 C52 1.516(12) . ?
C46 C47 1.527(12) . ?
C46 C51 1.545(11) . ?
C47 C48 1.520(13) . ?
C47 H47A 0.9900 . ?
C47 H47B 0.9900 . ?
C48 C49 1.511(16) . ?
C48 H48A 0.9900 . ?
C48 H48B 0.9900 . ?
C49 C50 1.553(13) . ?
C49 H49A 0.9900 . ?
C49 H49B 0.9900 . ?
C50 C53 1.521(13) . ?
C50 C54 1.539(13) . ?
C51 H51A 0.9800 . ?
C51 H51B 0.9800 . ?
C51 H51C 0.9800 . ?
C52 H52A 0.9800 . ?
C52 H52B 0.9800 . ?
C52 H52C 0.9800 . ?
C53 H53A 0.9800 . ?
C53 H53B 0.9800 . ?
C53 H53C 0.9800 . ?
C54 H54A 0.9800 . ?
C54 H54B 0.9800 . ?
C54 H54C 0.9800 . ?
N6A C50A 1.475(17) . ?
N6A C46A 1.480(19) . ?
C46A C52A 1.52(2) . ?
C46A C47A 1.54(2) . ?
C46A C51A 1.549(19) . ?
C47A C48A 1.52(2) . ?
C47A H47C 0.9900 . ?
C47A H47D 0.9900 . ?
C48A C49A 1.541(16) . ?
C48A H48C 0.9900 . ?
C48A H48D 0.9900 . ?
C49A C50A 1.535(16) . ?
C49A H49C 0.9900 . ?
C49A H49D 0.9900 . ?
C50A C53A 1.536(15) . ?
C50A C54A 1.540(16) . ?
C51A H51D 0.9800 . ?
C51A H51E 0.9800 . ?
C51A H51F 0.9800 . ?
C52A H52D 0.9800 . ?
C52A H52E 0.9800 . ?
C52A H52F 0.9800 . ?
C53A H53D 0.9800 . ?
C53A H53E 0.9800 . ?
C53A H53F 0.9800 . ?
C54A H54D 0.9800 . ?
C54A H54E 0.9800 . ?
C54A H54F 0.9800 . ?
N7 C55 1.486(11) . ?
N7 C59 1.499(12) . ?
C55 C56 1.532(12) . ?
C55 C61 1.538(12) . ?
C55 C60 1.552(13) . ?
C56 C57 1.542(14) . ?
C56 H56A 0.9900 . ?
C56 H56B 0.9900 . ?
C57 C58 1.497(14) . ?
C57 H57A 0.9900 . ?
C57 H57B 0.9900 . ?
C58 C59 1.553(11) . ?
C58 H58A 0.9900 . ?
C58 H58B 0.9900 . ?
C59 C62 1.501(13) . ?
C59 C63 1.540(12) . ?
C60 H60A 0.9800 . ?
C60 H60B 0.9800 . ?
C60 H60C 0.9800 . ?
C61 H61A 0.9800 . ?
C61 H61B 0.9800 . ?
C61 H61C 0.9800 . ?
C62 H62A 0.9800 . ?
C62 H62B 0.9800 . ?
C62 H62C 0.9800 . ?
C63 H63A 0.9800 . ?
C63 H63B 0.9800 . ?
C63 H63C 0.9800 . ?
N7A C55A 1.476(18) . ?
N7A C59A 1.489(18) . ?
C55A C61A 1.518(18) . ?
C55A C60A 1.531(18) . ?
C55A C56A 1.538(18) . ?
C56A C57A 1.526(19) . ?
C56A H56C 0.9900 . ?
C56A H56D 0.9900 . ?
C57A C58A 1.518(19) . ?
C57A H57C 0.9900 . ?
C57A H57D 0.9900 . ?
C58A C59A 1.546(18) . ?
C58A H58C 0.9900 . ?
C58A H58D 0.9900 . ?
C59A C62A 1.524(18) . ?
C59A C63A 1.526(19) . ?
C60A H60D 0.9800 . ?
C60A H60E 0.9800 . ?
C60A H60F 0.9800 . ?
C61A H61D 0.9800 . ?
C61A H61E 0.9800 . ?
C61A H61F 0.9800 . ?
C62A H62D 0.9800 . ?
C62A H62E 0.9800 . ?
C62A H62F 0.9800 . ?
C63A H63D 0.9800 . ?
C63A H63E 0.9800 . ?
C63A H63F 0.9800 . ?

loop_
_geom_torsion_atom_site_label_1
_geom_torsion_atom_site_label_2
_geom_torsion_atom_site_label_3
_geom_torsion_atom_site_label_4
_geom_torsion
_geom_torsion_site_symmetry_1
_geom_torsion_site_symmetry_2
_geom_torsion_site_symmetry_3
_geom_torsion_site_symmetry_4
_geom_torsion_publ_flag
Ga4 Ga1 N1 C1 95.4(8) . . . . ?
Ga2 Ga1 N1 C1 -125.8(7) . . . . ?
Ga4 Ga1 N1 C5 -86.9(9) . . . . ?
Ga2 Ga1 N1 C5 51.9(10) . . . . ?
C5 N1 C1 C7 -77.9(12) . . . . ?
Ga1 N1 C1 C7 100.0(9) . . . . ?
C5 N1 C1 C2 47.7(12) . . . . ?
Ga1 N1 C1 C2 -134.5(7) . . . . ?
C5 N1 C1 C6 163.9(10) . . . . ?
Ga1 N1 C1 C6 -18.3(12) . . . . ?
N1 C1 C2 C3 -49.6(12) . . . . ?
C7 C1 C2 C3 77.2(11) . . . . ?
C6 C1 C2 C3 -166.0(8) . . . . ?
C1 C2 C3 C4 54.0(13) . . . . ?
C2 C3 C4 C5 -54.8(15) . . . . ?
C1 N1 C5 C8 -165.4(10) . . . . ?
Ga1 N1 C5 C8 16.8(14) . . . . ?
C1 N1 C5 C9 74.3(14) . . . . ?
Ga1 N1 C5 C9 -103.5(12) . . . . ?
C1 N1 C5 C4 -48.5(14) . . . . ?
Ga1 N1 C5 C4 133.8(10) . . . . ?
C3 C4 C5 N1 51.5(16) . . . . ?
C3 C4 C5 C8 168.0(13) . . . . ?
C3 C4 C5 C9 -74.2(15) . . . . ?
C5A N1A C1A C7A -74(2) . . . . ?
Ga1 N1A C1A C7A 102(2) . . . . ?
C5A N1A C1A C2A 51(2) . . . . ?
Ga1 N1A C1A C2A -132.5(19) . . . . ?
C5A N1A C1A C6A 164.6(18) . . . . ?
Ga1 N1A C1A C6A -19(2) . . . . ?
N1A C1A C2A C3A -54(3) . . . . ?
C7A C1A C2A C3A 73(3) . . . . ?
C6A C1A C2A C3A -170(2) . . . . ?
C1A C2A C3A C4A 57(3) . . . . ?
C2A C3A C4A C5A -55(2) . . . . ?
C1A N1A C5A C9A 75(2) . . . . ?
Ga1 N1A C5A C9A -101.8(15) . . . . ?
C1A N1A C5A C4A -50(2) . . . . ?
Ga1 N1A C5A C4A 133.9(13) . . . . ?
C1A N1A C5A C8A -166.2(17) . . . . ?
Ga1 N1A C5A C8A 17.3(19) . . . . ?
C3A C4A C5A N1A 50.8(18) . . . . ?
C3A C4A C5A C9A -74.1(17) . . . . ?
C3A C4A C5A C8A 168.4(13) . . . . ?
Ga3 Ga2 N2 C10 111.7(10) . . . . ?
Ga5 Ga2 N2 C10 -38.2(15) . . . . ?
Ga1 Ga2 N2 C10 -161.0(7) . . . . ?
Ga3 Ga2 N2 C14 -83.0(13) . . . . ?
Ga5 Ga2 N2 C14 127.1(10) . . . . ?
Ga1 Ga2 N2 C14 4.3(16) . . . . ?
C14 N2 C10 C11 45.6(16) . . . . ?
Ga2 N2 C10 C11 -149.2(10) . . . . ?
C14 N2 C10 C16 -77.9(16) . . . . ?
Ga2 N2 C10 C16 87.3(13) . . . . ?
C14 N2 C10 C15 163.3(13) . . . . ?
Ga2 N2 C10 C15 -31.5(14) . . . . ?
N2 C10 C11 C12 -52.9(14) . . . . ?
C16 C10 C11 C12 71.6(14) . . . . ?
C15 C10 C11 C12 -170.1(12) . . . . ?
C10 C11 C12 C13 62.5(15) . . . . ?
C11 C12 C13 C14 -60.9(15) . . . . ?
C10 N2 C14 C17 -162.7(13) . . . . ?
Ga2 N2 C14 C17 32.0(16) . . . . ?
C10 N2 C14 C18 76.2(17) . . . . ?
Ga2 N2 C14 C18 -89.2(14) . . . . ?
C10 N2 C14 C13 -44.8(17) . . . . ?
Ga2 N2 C14 C13 149.8(10) . . . . ?
C12 C13 C14 C17 170.5(11) . . . . ?
C12 C13 C14 N2 51.3(14) . . . . ?
C12 C13 C14 C18 -72.2(13) . . . . ?
C14A N2A C10A C16A -76(3) . . . . ?
Ga2 N2A C10A C16A 100.2(19) . . . . ?
C14A N2A C10A C15A 164(2) . . . . ?
Ga2 N2A C10A C15A -20(2) . . . . ?
C14A N2A C10A C11A 50(3) . . . . ?
Ga2 N2A C10A C11A -134.2(18) . . . . ?
N2A C10A C11A C12A -49(2) . . . . ?
C16A C10A C11A C12A 80(2) . . . . ?
C15A C10A C11A C12A -164(2) . . . . ?
C10A C11A C12A C13A 51(3) . . . . ?
C11A C12A C13A C14A -54(3) . . . . ?
C10A N2A C14A C17A -167(2) . . . . ?
Ga2 N2A C14A C17A 17(3) . . . . ?
C10A N2A C14A C18A 72(3) . . . . ?
Ga2 N2A C14A C18A -103(2) . . . . ?
C10A N2A C14A C13A -52(3) . . . . ?
Ga2 N2A C14A C13A 132.0(19) . . . . ?
C12A C13A C14A N2A 54(2) . . . . ?
C12A C13A C14A C17A 170.3(18) . . . . ?
C12A C13A C14A C18A -71(2) . . . . ?
Ga7 Ga3 N3 C19 -39.2(13) . . . . ?
Ga2 Ga3 N3 C19 136.2(10) . . . . ?
Ga7 Ga3 N3 C23 124.8(10) . . . . ?
Ga2 Ga3 N3 C23 -59.8(12) . . . . ?
C23 N3 C19 C25 -88.7(18) . . . . ?
Ga3 N3 C19 C25 75.0(16) . . . . ?
C23 N3 C19 C20 43.4(19) . . . . ?
Ga3 N3 C19 C20 -152.9(10) . . . . ?
C23 N3 C19 C24 149.1(13) . . . . ?
Ga3 N3 C19 C24 -47.3(15) . . . . ?
C25 C19 C20 C21 80.5(15) . . . . ?
N3 C19 C20 C21 -53.1(15) . . . . ?
C24 C19 C20 C21 -164.1(10) . . . . ?
C19 C20 C21 C22 61.5(14) . . . . ?
C20 C21 C22 C23 -59.5(17) . . . . ?
C21 C22 C23 N3 45.9(17) . . . . ?
C21 C22 C23 C26 170.0(12) . . . . ?
C21 C22 C23 C27 -72.2(16) . . . . ?
C19 N3 C23 C22 -38.8(19) . . . . ?
Ga3 N3 C23 C22 157.5(10) . . . . ?
C19 N3 C23 C26 -164.7(12) . . . . ?
Ga3 N3 C23 C26 31.6(15) . . . . ?
C19 N3 C23 C27 85.7(15) . . . . ?
Ga3 N3 C23 C27 -78.0(13) . . . . ?
Ga7 Ga3 N3A C19A 136.4(11) . . . . ?
Ga2 Ga3 N3A C19A -38.1(15) . . . . ?
Ga7 Ga3 N3A C23A -63.3(14) . . . . ?
Ga2 Ga3 N3A C23A 122.2(12) . . . . ?
C23A N3A C19A C25A -86.4(19) . . . . ?
Ga3 N3A C19A C25A 73.5(17) . . . . ?
C23A N3A C19A C20A 46(2) . . . . ?
Ga3 N3A C19A C20A -154.6(12) . . . . ?
C23A N3A C19A C24A 151.4(14) . . . . ?
Ga3 N3A C19A C24A -48.7(16) . . . . ?
C25A C19A C20A C21A 87.4(16) . . . . ?
N3A C19A C20A C21A -46.6(19) . . . . ?
C24A C19A C20A C21A -158.6(12) . . . . ?
C19A C20A C21A C22A 48(2) . . . . ?
C20A C21A C22A C23A -47(2) . . . . ?
C21A C22A C23A N3A 41(2) . . . . ?
C21A C22A C23A C26A 161.8(15) . . . . ?
C21A C22A C23A C27A -79(2) . . . . ?
C19A N3A C23A C22A -42(2) . . . . ?
Ga3 N3A C23A C22A 157.8(12) . . . . ?
C19A N3A C23A C26A -164.8(14) . . . . ?
Ga3 N3A C23A C26A 35.3(18) . . . . ?
C19A N3A C23A C27A 85.2(17) . . . . ?
Ga3 N3A C23A C27A -74.7(15) . . . . ?
Ga1 Ga4 N4 C28 16.8(9) . . . . ?
Ga7 Ga4 N4 C28 118.5(7) . . . . ?
Ga5 Ga4 N4 C28 -106.6(7) . . . . ?
Ga1 Ga4 N4 C32 174.6(5) . . . . ?
Ga7 Ga4 N4 C32 -83.7(7) . . . . ?
Ga5 Ga4 N4 C32 51.2(8) . . . . ?
C32 N4 C28 C34 -78.9(11) . . . . ?
Ga4 N4 C28 C34 78.9(10) . . . . ?
C32 N4 C28 C29 46.8(12) . . . . ?
Ga4 N4 C28 C29 -155.4(7) . . . . ?
C32 N4 C28 C33 162.2(8) . . . . ?
Ga4 N4 C28 C33 -40.0(11) . . . . ?
N4 C28 C29 C30 -50.6(13) . . . . ?
C34 C28 C29 C30 77.7(12) . . . . ?
C33 C28 C29 C30 -167.0(9) . . . . ?
C28 C29 C30 C31 56.6(13) . . . . ?
C29 C30 C31 C32 -58.2(13) . . . . ?
C28 N4 C32 C36 78.6(11) . . . . ?
Ga4 N4 C32 C36 -79.8(9) . . . . ?
C28 N4 C32 C31 -48.2(11) . . . . ?
Ga4 N4 C32 C31 153.3(6) . . . . ?
C28 N4 C32 C35 -162.9(8) . . . . ?
Ga4 N4 C32 C35 38.7(9) . . . . ?
C30 C31 C32 N4 53.5(11) . . . . ?
C30 C31 C32 C36 -74.3(12) . . . . ?
C30 C31 C32 C35 168.4(9) . . . . ?
C32A N4A C28A C34A -82(3) . . . . ?
Ga4 N4A C28A C34A 69(2) . . . . ?
C32A N4A C28A C29A 42(3) . . . . ?
Ga4 N4A C28A C29A -166.5(15) . . . . ?
C32A N4A C28A C33A 157(2) . . . . ?
Ga4 N4A C28A C33A -52(2) . . . . ?
N4A C28A C29A C30A -48(3) . . . . ?
C34A C28A C29A C30A 78(2) . . . . ?
C33A C28A C29A C30A -165(2) . . . . ?
C28A C29A C30A C31A 55(3) . . . . ?
C29A C30A C31A C32A -52(3) . . . . ?
C28A N4A C32A C35A -159(2) . . . . ?
Ga4 N4A C32A C35A 50(2) . . . . ?
C28A N4A C32A C31A -40(3) . . . . ?
Ga4 N4A C32A C31A 169.1(16) . . . . ?
C28A N4A C32A C36A 81(2) . . . . ?
Ga4 N4A C32A C36A -69(2) . . . . ?
C30A C31A C32A N4A 44(3) . . . . ?
C30A C31A C32A C35A 163(2) . . . . ?
C30A C31A C32A C36A -79(2) . . . . ?
Ga6 Ga5 N5 C37 16.8(9) . . . . ?
Ga2 Ga5 N5 C37 118.5(7) . . . . ?
Ga4 Ga5 N5 C37 -106.5(7) . . . . ?
Ga6 Ga5 N5 C41 174.9(5) . . . . ?
Ga2 Ga5 N5 C41 -83.4(7) . . . . ?
Ga4 Ga5 N5 C41 51.6(8) . . . . ?
C41 N5 C37 C43 -79.0(11) . . . . ?
Ga5 N5 C37 C43 79.2(10) . . . . ?
C41 N5 C37 C42 161.6(8) . . . . ?
Ga5 N5 C37 C42 -40.2(11) . . . . ?
C41 N5 C37 C38 46.3(12) . . . . ?
Ga5 N5 C37 C38 -155.5(7) . . . . ?
N5 C37 C38 C39 -50.4(13) . . . . ?
C43 C37 C38 C39 77.6(12) . . . . ?
C42 C37 C38 C39 -166.6(9) . . . . ?
C37 C38 C39 C40 57.0(13) . . . . ?
C38 C39 C40 C41 -58.0(13) . . . . ?
C37 N5 C41 C45 79.5(11) . . . . ?
Ga5 N5 C41 C45 -79.2(9) . . . . ?
C37 N5 C41 C40 -48.3(11) . . . . ?
Ga5 N5 C41 C40 153.0(6) . . . . ?
C37 N5 C41 C44 -162.9(8) . . . . ?
Ga5 N5 C41 C44 38.4(9) . . . . ?
C39 C40 C41 N5 53.2(12) . . . . ?
C39 C40 C41 C45 -75.3(12) . . . . ?
C39 C40 C41 C44 168.6(9) . . . . ?
C41A N5A C37A C43A -82(3) . . . . ?
Ga5 N5A C37A C43A 69(2) . . . . ?
C41A N5A C37A C38A 42(3) . . . . ?
Ga5 N5A C37A C38A -166.7(15) . . . . ?
C41A N5A C37A C42A 157(2) . . . . ?
Ga5 N5A C37A C42A -52(2) . . . . ?
N5A C37A C38A C39A -47(3) . . . . ?
C43A C37A C38A C39A 79(2) . . . . ?
C42A C37A C38A C39A -165.0(19) . . . . ?
C37A C38A C39A C40A 54(3) . . . . ?
C38A C39A C40A C41A -52(3) . . . . ?
C37A N5A C41A C40A -40(3) . . . . ?
Ga5 N5A C41A C40A 168.9(16) . . . . ?
C37A N5A C41A C44A -158(2) . . . . ?
Ga5 N5A C41A C44A 51(2) . . . . ?
C37A N5A C41A C45A 82(2) . . . . ?
Ga5 N5A C41A C45A -69(2) . . . . ?
C39A C40A C41A N5A 44(3) . . . . ?
C39A C40A C41A C44A 162(2) . . . . ?
C39A C40A C41A C45A -80(2) . . . . ?
Ga5 Ga6 N6 C46 94.7(7) . . . . ?
Ga7 Ga6 N6 C46 -126.2(6) . . . . ?
Ga5 Ga6 N6 C50 -86.9(9) . . . . ?
Ga7 Ga6 N6 C50 52.2(10) . . . . ?
C50 N6 C46 C52 -78.5(11) . . . . ?
Ga6 N6 C46 C52 100.0(8) . . . . ?
C50 N6 C46 C47 47.0(12) . . . . ?
Ga6 N6 C46 C47 -134.5(7) . . . . ?
C50 N6 C46 C51 164.1(10) . . . . ?
Ga6 N6 C46 C51 -17.5(11) . . . . ?
N6 C46 C47 C48 -49.2(11) . . . . ?
C52 C46 C47 C48 76.4(11) . . . . ?
C51 C46 C47 C48 -166.1(8) . . . . ?
C46 C47 C48 C49 53.8(13) . . . . ?
C47 C48 C49 C50 -54.3(15) . . . . ?
C46 N6 C50 C53 -164.5(9) . . . . ?
Ga6 N6 C50 C53 17.1(13) . . . . ?
C46 N6 C50 C54 74.1(13) . . . . ?
Ga6 N6 C50 C54 -104.3(11) . . . . ?
C46 N6 C50 C49 -47.7(13) . . . . ?
Ga6 N6 C50 C49 133.9(10) . . . . ?
C48 C49 C50 N6 50.8(15) . . . . ?
C48 C49 C50 C53 167.7(13) . . . . ?
C48 C49 C50 C54 -74.7(15) . . . . ?
C50A N6A C46A C52A -74(2) . . . . ?
Ga6 N6A C46A C52A 102(2) . . . . ?
C50A N6A C46A C47A 51(2) . . . . ?
Ga6 N6A C46A C47A -132.5(19) . . . . ?
C50A N6A C46A C51A 163.9(17) . . . . ?
Ga6 N6A C46A C51A -20(2) . . . . ?
N6A C46A C47A C48A -54(3) . . . . ?
C52A C46A C47A C48A 74(3) . . . . ?
C51A C46A C47A C48A -169(2) . . . . ?
C46A C47A C48A C49A 56(3) . . . . ?
C47A C48A C49A C50A -53(2) . . . . ?
C46A N6A C50A C49A -50(2) . . . . ?
Ga6 N6A C50A C49A 134.2(13) . . . . ?
C46A N6A C50A C53A -166.2(16) . . . . ?
Ga6 N6A C50A C53A 18.0(19) . . . . ?
C46A N6A C50A C54A 74(2) . . . . ?
Ga6 N6A C50A C54A -101.8(15) . . . . ?
C48A C49A C50A N6A 49.4(18) . . . . ?
C48A C49A C50A C53A 167.0(14) . . . . ?
C48A C49A C50A C54A -75.3(17) . . . . ?
Ga3 Ga7 N7 C55 111.9(9) . . . . ?
Ga4 Ga7 N7 C55 -38.7(13) . . . . ?
Ga6 Ga7 N7 C55 -160.7(7) . . . . ?
Ga3 Ga7 N7 C59 -81.3(11) . . . . ?
Ga4 Ga7 N7 C59 128.1(8) . . . . ?
Ga6 Ga7 N7 C59 6.1(14) . . . . ?
C59 N7 C55 C56 43.8(15) . . . . ?
Ga7 N7 C55 C56 -149.7(10) . . . . ?
C59 N7 C55 C61 -78.6(14) . . . . ?
Ga7 N7 C55 C61 88.0(12) . . . . ?
C59 N7 C55 C60 162.2(12) . . . . ?
Ga7 N7 C55 C60 -31.2(13) . . . . ?
N7 C55 C56 C57 -49.0(15) . . . . ?
C61 C55 C56 C57 75.4(14) . . . . ?
C60 C55 C56 C57 -166.3(12) . . . . ?
C55 C56 C57 C58 58.2(15) . . . . ?
C56 C57 C58 C59 -57.9(14) . . . . ?
C55 N7 C59 C62 -162.4(11) . . . . ?
Ga7 N7 C59 C62 30.9(14) . . . . ?
C55 N7 C59 C63 76.3(15) . . . . ?
Ga7 N7 C59 C63 -90.4(12) . . . . ?
C55 N7 C59 C58 -44.9(16) . . . . ?
Ga7 N7 C59 C58 148.4(10) . . . . ?
C57 C58 C59 N7 50.9(13) . . . . ?
C57 C58 C59 C62 170.3(11) . . . . ?
C57 C58 C59 C63 -73.0(13) . . . . ?
C59A N7A C55A C61A -75(3) . . . . ?
Ga7 N7A C55A C61A 102(2) . . . . ?
C59A N7A C55A C60A 165(2) . . . . ?
Ga7 N7A C55A C60A -18(3) . . . . ?
C59A N7A C55A C56A 54(3) . . . . ?
Ga7 N7A C55A C56A -129(2) . . . . ?
N7A C55A C56A C57A -54(3) . . . . ?
C61A C55A C56A C57A 77(3) . . . . ?
C60A C55A C56A C57A -168(2) . . . . ?
C55A C56A C57A C58A 55(3) . . . . ?
C56A C57A C58A C59A -57(3) . . . . ?
C55A N7A C59A C62A -167(2) . . . . ?
Ga7 N7A C59A C62A 16(3) . . . . ?
C55A N7A C59A C63A 74(3) . . . . ?
Ga7 N7A C59A C63A -103(3) . . . . ?
C55A N7A C59A C58A -51(3) . . . . ?
Ga7 N7A C59A C58A 132(2) . . . . ?
C57A C58A C59A N7A 53(2) . . . . ?
C57A C58A C59A C62A 169(2) . . . . ?
C57A C58A C59A C63A -72(2) . . . . ?
